data_4087865
loop_
_publ_author_name
'Hueber, Damien'
'Hoffmann, Marie'
'de Fr\'emont, Pierre'
'Pale, Patrick'
'Blanc, Aur\'elien'

_publ_section_title
;
 Polyoxometalate-Gold(I)/H+ Complexes: Air-Stable, Efficient, Polyvalent,
 and Bifunctional Catalysts
;
_journal_issue 20
_journal_name_full Organometallics
_journal_page_first 5065
_journal_paper_doi 10.1021/acs.organomet.5b00656
_journal_volume 34
_journal_year 2015
_chemical_formula_moiety 'O62 P2 W18,5(C20 H18 Au N P),4(C2 H3 N),2(O)'
_chemical_formula_sum 'C108 H102 Au5 N9 O64 P7 W18'
_chemical_formula_weight 7060.90
_chemical_name_common (PPh3)Au(MeCN)POM
_space_group_crystal_system triclinic
_space_group_IT_number 2
_space_group_name_Hall '-P 1'
_space_group_name_H-M_alt 'P -1'
_symmetry_cell_setting triclinic
_symmetry_Int_Tables_number 2
_symmetry_space_group_name_H-M 'P -1'
_atom_sites_solution_hydrogens geom
_audit_creation_method SHELXL-2014/6
_cell_angle_alpha 87.8810(10)
_cell_angle_beta 77.5690(10)
_cell_angle_gamma 60.6940(10)
_cell_formula_units_Z 2
_cell_length_a 20.4409(5)
_cell_length_b 20.5221(5)
_cell_length_c 20.9542(3)
_cell_measurement_reflns_used 47703
_cell_measurement_temperature 173(2)
_cell_measurement_theta_max 27.485
_cell_measurement_theta_min 0.998
_cell_volume 7461.2(3)
_computing_cell_refinement 'HKL Scalepack (Otwinowski & Minor 1997)'
_computing_data_collection 'Collect (Bruker AXS BV, 1997-2004)'
_computing_data_reduction 'HKL Denzo and Scalepack (Otwinowski & Minor 1997)'
_computing_molecular_graphics 'Ortep-3 for Windows (Farrugia, 1997)'
_computing_publication_material 'WinGX publication routines (Farrugia, 1999)'
_computing_structure_refinement 'SHELXL-2014/6 (Sheldrick, 2014)'
_computing_structure_solution Superflip
_diffrn_ambient_temperature 173(2)
_diffrn_detector_area_resol_mean 9
_diffrn_measured_fraction_theta_full 0.999
_diffrn_measured_fraction_theta_max 0.998
_diffrn_measurement_device_type KappaCCD
_diffrn_measurement_method 'CCD rotation images, thick slices'
_diffrn_radiation_probe x-ray
_diffrn_radiation_type MoK\a
_diffrn_radiation_wavelength 0.71073
_diffrn_reflns_av_R_equivalents 0.0904
_diffrn_reflns_av_unetI/netI 0.0996
_diffrn_reflns_Laue_measured_fraction_full 0.999
_diffrn_reflns_Laue_measured_fraction_max 0.998
_diffrn_reflns_limit_h_max 25
_diffrn_reflns_limit_h_min -23
_diffrn_reflns_limit_k_max 25
_diffrn_reflns_limit_k_min -25
_diffrn_reflns_limit_l_max 25
_diffrn_reflns_limit_l_min -25
_diffrn_reflns_number 70117
_diffrn_reflns_point_group_measured_fraction_full 0.999
_diffrn_reflns_point_group_measured_fraction_max 0.998
_diffrn_reflns_theta_full 25.242
_diffrn_reflns_theta_max 26.000
_diffrn_reflns_theta_min 1.357
_diffrn_source 'Enraf Nonius FR590'
_exptl_absorpt_coefficient_mu 18.864
_exptl_absorpt_correction_T_max 0.0392
_exptl_absorpt_correction_T_min 0.0105
_exptl_absorpt_correction_type multi-scan
_exptl_absorpt_process_details
;
[c.f. r.h. blessing, acta cryst. (1995), a51, 33-38]
;
_exptl_crystal_density_diffrn 3.143
_exptl_crystal_description Prism
_exptl_crystal_F_000 6314
_exptl_crystal_recrystallization_method Acetonitrile
_exptl_crystal_size_max 0.22
_exptl_crystal_size_mid 0.20
_exptl_crystal_size_min 0.18
_refine_diff_density_max 3.280
_refine_diff_density_min -3.825
_refine_diff_density_rms 0.355
_refine_ls_extinction_method none
_refine_ls_goodness_of_fit_ref 1.026
_refine_ls_hydrogen_treatment constr
_refine_ls_matrix_type full
_refine_ls_number_parameters 1920
_refine_ls_number_reflns 29280
_refine_ls_number_restraints 756
_refine_ls_restrained_S_all 1.015
_refine_ls_R_factor_all 0.1099
_refine_ls_R_factor_gt 0.0658
_refine_ls_shift/su_max 0.003
_refine_ls_shift/su_mean 0.000
_refine_ls_structure_factor_coef Fsqd
_refine_ls_weighting_details 'w=1/[\s^2^(Fo^2^)+(0.0608P)^2^+44.8509P] where P=(Fo^2^+2Fc^2^)/3'
_refine_ls_weighting_scheme calc
_refine_ls_wR_factor_gt 0.1318
_refine_ls_wR_factor_ref 0.1470
_reflns_Friedel_coverage 0.000
_reflns_number_gt 19599
_reflns_number_total 29280
_reflns_threshold_expression 'I > 2\s(I)'
_cod_data_source_file om5b00656_si_006.cif
_cod_data_source_block compound_4a
_cod_database_code 4087865
_shelx_space_group_comment
;
The symmetry employed for this shelxl refinement is uniquely defined
by the following loop, which should always be used as a source of
symmetry information in preference to the above space-group names.
They are only intended as comments.
;
_shelxl_version_number 2014/6

loop_
_space_group_symop_operation_xyz
'x, y, z'
'-x, -y, -z'

loop_
_atom_site_label
_atom_site_type_symbol
_atom_site_fract_x
_atom_site_fract_y
_atom_site_fract_z
_atom_site_U_iso_or_equiv
_atom_site_adp_type
_atom_site_occupancy
_atom_site_site_symmetry_order
_atom_site_calc_flag
_atom_site_refinement_flags_posn
_atom_site_refinement_flags_adp
_atom_site_refinement_flags_occupancy
Au1 Au 0.21433(5) 0.91111(4) 0.37589(4) 0.04096(18) Uani 1 1 d . . .
Au2 Au 0.54046(5) 0.60256(4) 0.64260(4) 0.04235(19) Uani 1 1 d . . .
Au3 Au 0.96958(5) 0.63051(4) 0.34275(4) 0.04105(19) Uani 1 1 d . . .
Au4 Au 0.67707(6) 0.33397(5) 0.99056(4) 0.0568(2) Uani 1 1 d . . .
Au5 Au 0.22508(5) 0.28999(5) 0.05007(4) 0.0494(2) Uani 1 1 d . . .
W1 W 0.86421(5) 0.26524(5) 0.10573(4) 0.0418(2) Uani 1 1 d . . .
W2 W 0.88844(5) 0.41617(4) 0.10875(3) 0.03694(18) Uani 1 1 d . . .
W3 W 1.04288(5) 0.24395(4) 0.10470(3) 0.03718(18) Uani 1 1 d . . .
W4 W 0.73467(4) 0.49737(4) 0.26108(3) 0.03231(17) Uani 1 1 d . . .
W5 W 0.92859(4) 0.46962(4) 0.25660(3) 0.03128(17) Uani 1 1 d . . .
W6 W 1.07612(4) 0.29678(4) 0.25835(3) 0.03100(16) Uani 1 1 d . . .
W7 W 1.04772(5) 0.13230(4) 0.25261(4) 0.03578(18) Uani 1 1 d . . .
W8 W 0.87159(5) 0.15736(4) 0.25770(3) 0.03448(17) Uani 1 1 d . . .
W9 W 0.70849(4) 0.34856(4) 0.25690(3) 0.03374(17) Uani 1 1 d . . .
W10 W 1.00097(4) 0.14708(4) 0.43672(3) 0.03234(17) Uani 1 1 d . . .
W11 W 1.02807(4) 0.31066(4) 0.44320(3) 0.02969(16) Uani 1 1 d . . .
W12 W 0.91749(4) 0.27329(4) 0.58992(3) 0.03058(16) Uani 1 1 d . . .
W13 W 0.77146(4) 0.44975(4) 0.59218(3) 0.02981(16) Uani 1 1 d . . .
W14 W 0.73917(4) 0.30333(4) 0.59071(3) 0.03023(16) Uani 1 1 d . . .
W15 W 0.88157(4) 0.48390(4) 0.44104(3) 0.02876(16) Uani 1 1 d . . .
W16 W 0.68890(4) 0.51007(4) 0.44566(3) 0.02926(16) Uani 1 1 d . . .
W17 W 0.66253(4) 0.36134(4) 0.44051(3) 0.03004(16) Uani 1 1 d . . .
W18 W 0.82459(4) 0.17207(4) 0.44189(3) 0.03138(17) Uani 1 1 d . . .
P1 P 0.3286(3) 0.9047(3) 0.3490(2) 0.0368(11) Uani 1 1 d . . .
P2 P 0.5497(3) 0.6993(3) 0.6750(2) 0.0380(11) Uani 1 1 d . . .
P3 P 0.8836(3) 0.7359(3) 0.3085(2) 0.0357(11) Uani 1 1 d . . .
P4 P 0.7090(3) 0.3498(3) 0.8848(2) 0.0463(13) Uani 1 1 d . . .
P5 P 0.3326(3) 0.1786(3) 0.0263(2) 0.0472(13) Uani 1 1 d . . .
P6 P 0.8962(3) 0.3166(2) 0.2498(2) 0.0300(10) Uani 1 1 d . . .
P7 P 0.8468(3) 0.3313(2) 0.44655(19) 0.0249(9) Uani 1 1 d . . .
C1 C 0.3853(13) 0.8717(10) 0.4115(9) 0.047(4) Uani 1 1 d . U .
C2 C 0.3940(12) 0.8108(10) 0.4429(9) 0.047(4) Uani 1 1 d . U .
H2 H 0.3634 0.7906 0.4375 0.056 Uiso 1 1 calc R U .
C3 C 0.4449(13) 0.7766(12) 0.4821(10) 0.054(4) Uani 1 1 d . U .
H3 H 0.4492 0.7341 0.5024 0.065 Uiso 1 1 calc R U .
C4 C 0.4891(13) 0.8065(11) 0.4908(10) 0.052(4) Uani 1 1 d . U .
H4 H 0.5254 0.7832 0.5160 0.063 Uiso 1 1 calc R U .
C5 C 0.4802(13) 0.8714(11) 0.4621(10) 0.055(4) Uani 1 1 d . U .
H5 H 0.5080 0.8939 0.4701 0.066 Uiso 1 1 calc R U .
C6 C 0.4291(12) 0.9019(11) 0.4215(9) 0.050(4) Uani 1 1 d . U .
H6 H 0.4245 0.9442 0.4005 0.060 Uiso 1 1 calc R U .
C7 C 0.3940(12) 0.8395(11) 0.2773(10) 0.051(4) Uani 1 1 d . U .
C8 C 0.3607(13) 0.8267(12) 0.2305(10) 0.057(4) Uani 1 1 d . U .
H8 H 0.3075 0.8488 0.2364 0.068 Uiso 1 1 calc R U .
C9 C 0.4105(15) 0.7795(13) 0.1751(12) 0.068(5) Uani 1 1 d . U .
H9 H 0.3898 0.7710 0.1430 0.082 Uiso 1 1 calc R U .
C10 C 0.4906(15) 0.7445(13) 0.1658(12) 0.070(5) Uani 1 1 d . U .
H10 H 0.5233 0.7129 0.1285 0.084 Uiso 1 1 calc R U .
C11 C 0.5187(15) 0.7588(13) 0.2142(11) 0.069(5) Uani 1 1 d . U .
H11 H 0.5717 0.7370 0.2093 0.083 Uiso 1 1 calc R U .
C12 C 0.4714(13) 0.8038(13) 0.2687(11) 0.061(5) Uani 1 1 d . U .
H12 H 0.4927 0.8104 0.3013 0.074 Uiso 1 1 calc R U .
C13 C 0.3171(10) 0.9963(10) 0.3299(8) 0.035(3) Uani 1 1 d . U .
C14 C 0.3782(11) 1.0052(11) 0.2961(9) 0.041(3) Uani 1 1 d . U .
H14 H 0.4260 0.9627 0.2815 0.049 Uiso 1 1 calc R U .
C15 C 0.3705(12) 1.0750(11) 0.2835(10) 0.047(4) Uani 1 1 d . U .
H15 H 0.4120 1.0794 0.2598 0.056 Uiso 1 1 calc R U .
C16 C 0.2995(12) 1.1383(11) 0.3068(9) 0.046(4) Uani 1 1 d . U .
H16 H 0.2932 1.1858 0.2992 0.056 Uiso 1 1 calc R U .
C17 C 0.2384(12) 1.1305(11) 0.3413(9) 0.044(4) Uani 1 1 d . U .
H17 H 0.1910 1.1728 0.3575 0.053 Uiso 1 1 calc R U .
C18 C 0.2474(11) 1.0590(10) 0.3520(9) 0.041(4) Uani 1 1 d . U .
H18 H 0.2057 1.0542 0.3744 0.049 Uiso 1 1 calc R U .
C19 C 0.0457(11) 0.9385(10) 0.3916(8) 0.036(4) Uani 1 1 d . U .
C20 C -0.0312(11) 0.9539(10) 0.3918(10) 0.042(4) Uani 1 1 d . U .
H20A H -0.0680 0.9989 0.4193 0.063 Uiso 1 1 calc R U .
H20B H -0.0378 0.9127 0.4084 0.063 Uiso 1 1 calc R U .
H20C H -0.0390 0.9603 0.3479 0.063 Uiso 1 1 calc R U .
C21 C 0.6049(11) 0.7302(11) 0.6140(9) 0.041(3) Uani 1 1 d . U .
C22 C 0.6603(11) 0.6797(12) 0.5631(9) 0.046(4) Uani 1 1 d . U .
H22 H 0.6686 0.6310 0.5607 0.056 Uiso 1 1 calc R U .
C23 C 0.7034(13) 0.7001(13) 0.5160(10) 0.057(4) Uani 1 1 d . U .
H23 H 0.7406 0.6654 0.4821 0.068 Uiso 1 1 calc R U .
C24 C 0.6912(12) 0.7733(13) 0.5190(10) 0.053(4) Uani 1 1 d . U .
H24 H 0.7212 0.7873 0.4882 0.064 Uiso 1 1 calc R U .
C25 C 0.6332(12) 0.8248(12) 0.5690(9) 0.049(4) Uani 1 1 d . U .
H25 H 0.6235 0.8740 0.5703 0.059 Uiso 1 1 calc R U .
C26 C 0.5891(12) 0.8044(11) 0.6176(9) 0.048(4) Uani 1 1 d . U .
H26 H 0.5507 0.8391 0.6510 0.057 Uiso 1 1 calc R U .
C27 C 0.4568(12) 0.7835(11) 0.6989(9) 0.043(4) Uani 1 1 d . U .
C28 C 0.3992(12) 0.7952(11) 0.6659(9) 0.048(4) Uani 1 1 d . U .
H28 H 0.4089 0.7578 0.6357 0.057 Uiso 1 1 calc R U .
C29 C 0.3287(13) 0.8604(11) 0.6768(9) 0.052(4) Uani 1 1 d . U .
H29 H 0.2911 0.8669 0.6550 0.062 Uiso 1 1 calc R U .
C30 C 0.3163(13) 0.9150(12) 0.7209(9) 0.052(4) Uani 1 1 d . U .
H30 H 0.2700 0.9600 0.7280 0.062 Uiso 1 1 calc R U .
C31 C 0.3715(13) 0.9049(11) 0.7554(10) 0.054(4) Uani 1 1 d . U .
H31 H 0.3618 0.9427 0.7853 0.065 Uiso 1 1 calc R U .
C32 C 0.4404(12) 0.8385(11) 0.7449(9) 0.047(4) Uani 1 1 d . U .
H32 H 0.4763 0.8308 0.7692 0.057 Uiso 1 1 calc R U .
C33 C 0.5922(12) 0.6805(10) 0.7453(9) 0.042(3) Uani 1 1 d . U .
C34 C 0.6474(12) 0.6994(11) 0.7502(9) 0.048(4) Uani 1 1 d . U .
H34 H 0.6620 0.7242 0.7170 0.058 Uiso 1 1 calc R U .
C35 C 0.6823(13) 0.6818(12) 0.8046(10) 0.058(4) Uani 1 1 d . U .
H35 H 0.7198 0.6941 0.8074 0.070 Uiso 1 1 calc R U .
C36 C 0.6589(14) 0.6465(13) 0.8525(10) 0.062(4) Uani 1 1 d . U .
H36 H 0.6813 0.6337 0.8885 0.074 Uiso 1 1 calc R U .
C37 C 0.6020(14) 0.6290(12) 0.8487(10) 0.062(4) Uani 1 1 d . U .
H37 H 0.5855 0.6061 0.8825 0.074 Uiso 1 1 calc R U .
C38 C 0.5706(13) 0.6456(11) 0.7952(9) 0.053(4) Uani 1 1 d . U .
H38 H 0.5335 0.6327 0.7926 0.063 Uiso 1 1 calc R U .
C39 C 0.5158(12) 0.4640(11) 0.6157(9) 0.045(5) Uani 1 1 d . U .
C40 C 0.5031(12) 0.4032(10) 0.6101(9) 0.042(4) Uani 1 1 d . U .
H40A H 0.4973 0.3981 0.5666 0.062 Uiso 1 1 calc R U .
H40B H 0.4572 0.4119 0.6414 0.062 Uiso 1 1 calc R U .
H40C H 0.5463 0.3581 0.6185 0.062 Uiso 1 1 calc R U .
C41 C 0.7920(11) 0.7391(10) 0.3143(8) 0.036(3) Uani 1 1 d . U .
C42 C 0.7297(12) 0.7992(10) 0.2987(9) 0.046(4) Uani 1 1 d . U .
H42 H 0.7349 0.8389 0.2806 0.055 Uiso 1 1 calc R U .
C43 C 0.6572(12) 0.8025(12) 0.3096(10) 0.053(4) Uani 1 1 d . U .
H43 H 0.6144 0.8450 0.3011 0.064 Uiso 1 1 calc R U .
C44 C 0.6516(12) 0.7425(11) 0.3326(10) 0.052(4) Uani 1 1 d . U .
H44 H 0.6046 0.7436 0.3391 0.063 Uiso 1 1 calc R U .
C45 C 0.7143(12) 0.6799(11) 0.3464(9) 0.047(4) Uani 1 1 d . U .
H45 H 0.7097 0.6386 0.3608 0.056 Uiso 1 1 calc R U .
C46 C 0.7840(11) 0.6780(10) 0.3392(8) 0.039(3) Uani 1 1 d . U .
H46 H 0.8255 0.6367 0.3508 0.047 Uiso 1 1 calc R U .
C47 C 0.8382(11) 0.8895(10) 0.3318(9) 0.043(4) Uani 1 1 d . U .
H47 H 0.8425 0.8938 0.2869 0.052 Uiso 1 1 calc R U .
C48 C 0.8152(11) 0.9509(10) 0.3741(9) 0.043(3) Uani 1 1 d . U .
H48 H 0.8056 0.9966 0.3576 0.051 Uiso 1 1 calc R U .
C49 C 0.8065(12) 0.9441(11) 0.4419(10) 0.048(4) Uani 1 1 d . U .
H49 H 0.7887 0.9858 0.4706 0.057 Uiso 1 1 calc R U .
C50 C 0.8242(12) 0.8761(11) 0.4652(10) 0.046(4) Uani 1 1 d . U .
H50 H 0.8200 0.8711 0.5100 0.056 Uiso 1 1 calc R U .
C51 C 0.8481(11) 0.8150(10) 0.4237(9) 0.041(3) Uani 1 1 d . U .
H51 H 0.8598 0.7691 0.4409 0.049 Uiso 1 1 calc R U .
C52 C 0.8552(11) 0.8197(10) 0.3586(9) 0.036(3) Uani 1 1 d . U .
C53 C 0.8876(14) 0.7458(13) 0.1727(9) 0.058(4) Uani 1 1 d . U .
H53 H 0.8404 0.7470 0.1812 0.070 Uiso 1 1 calc R U .
C54 C 0.9215(14) 0.7453(14) 0.1107(10) 0.069(5) Uani 1 1 d . U .
H54 H 0.8989 0.7423 0.0777 0.082 Uiso 1 1 calc R U .
C55 C 0.9868(14) 0.7488(14) 0.0936(10) 0.068(5) Uani 1 1 d . U .
H55 H 1.0072 0.7520 0.0502 0.082 Uiso 1 1 calc R U .
C56 C 1.0232(14) 0.7476(14) 0.1442(10) 0.070(5) Uani 1 1 d . U .
H56 H 1.0701 0.7471 0.1347 0.084 Uiso 1 1 calc R U .
C57 C 0.9874(13) 0.7471(13) 0.2085(9) 0.061(4) Uani 1 1 d . U .
H57 H 1.0101 0.7485 0.2420 0.073 Uiso 1 1 calc R U .
C58 C 0.9190(13) 0.7447(11) 0.2247(9) 0.049(4) Uani 1 1 d . U .
C59 C 1.0981(12) 0.4718(10) 0.3699(8) 0.037(4) Uani 1 1 d . U .
C60 C 1.1594(10) 0.3966(10) 0.3779(9) 0.041(4) Uani 1 1 d . U .
H60A H 1.2069 0.3971 0.3730 0.061 Uiso 1 1 calc R U .
H60B H 1.1653 0.3614 0.3451 0.061 Uiso 1 1 calc R U .
H60C H 1.1460 0.3821 0.4206 0.061 Uiso 1 1 calc R U .
C61 C 0.7632(14) 0.3996(12) 0.8634(10) 0.058(4) Uani 1 1 d . U .
C62 C 0.7932(15) 0.4119(13) 0.9117(11) 0.066(4) Uani 1 1 d . U .
H62 H 0.7858 0.3953 0.9531 0.080 Uiso 1 1 calc R U .
C63 C 0.8350(15) 0.4498(13) 0.8972(11) 0.068(4) Uani 1 1 d . U .
H63 H 0.8553 0.4595 0.9289 0.081 Uiso 1 1 calc R U .
C64 C 0.8457(14) 0.4732(13) 0.8333(11) 0.065(4) Uani 1 1 d . U .
H64 H 0.8772 0.4945 0.8218 0.078 Uiso 1 1 calc R U .
C65 C 0.8113(14) 0.4649(12) 0.7893(11) 0.060(4) Uani 1 1 d . U .
H65 H 0.8175 0.4820 0.7479 0.072 Uiso 1 1 calc R U .
C66 C 0.7653(13) 0.4301(11) 0.8051(10) 0.055(4) Uani 1 1 d . U .
H66 H 0.7374 0.4282 0.7762 0.066 Uiso 1 1 calc R U .
C67 C 0.6258(12) 0.3980(11) 0.8484(9) 0.045(4) Uani 1 1 d . U .
C68 C 0.5665(13) 0.4669(12) 0.8782(10) 0.054(4) Uani 1 1 d . U .
H68 H 0.5684 0.4862 0.9169 0.065 Uiso 1 1 calc R U .
C69 C 0.5035(14) 0.5072(13) 0.8489(11) 0.062(5) Uani 1 1 d . U .
H69 H 0.4642 0.5545 0.8669 0.075 Uiso 1 1 calc R U .
C70 C 0.5003(13) 0.4770(13) 0.7952(10) 0.062(5) Uani 1 1 d . U .
H70 H 0.4581 0.5026 0.7764 0.074 Uiso 1 1 calc R U .
C71 C 0.5607(14) 0.4067(13) 0.7673(11) 0.071(6) Uani 1 1 d . U .
H71 H 0.5575 0.3867 0.7297 0.085 Uiso 1 1 calc R U .
C72 C 0.6232(13) 0.3668(12) 0.7922(9) 0.057(5) Uani 1 1 d . U .
H72 H 0.6629 0.3203 0.7726 0.069 Uiso 1 1 calc R U .
C73 C 0.7710(12) 0.2580(11) 0.8435(10) 0.049(4) Uani 1 1 d . U .
C74 C 0.7640(13) 0.1966(12) 0.8696(11) 0.060(5) Uani 1 1 d . U .
H74 H 0.7277 0.2052 0.9084 0.072 Uiso 1 1 calc R U .
C75 C 0.8075(14) 0.1260(13) 0.8407(12) 0.067(5) Uani 1 1 d . U .
H75 H 0.7997 0.0874 0.8582 0.080 Uiso 1 1 calc R U .
C76 C 0.8630(15) 0.1125(12) 0.7855(11) 0.066(5) Uani 1 1 d . U .
H76 H 0.8973 0.0635 0.7678 0.079 Uiso 1 1 calc R U .
C77 C 0.8685(15) 0.1709(12) 0.7559(11) 0.067(5) Uani 1 1 d . U .
H77 H 0.9030 0.1623 0.7160 0.080 Uiso 1 1 calc R U .
C78 C 0.8219(13) 0.2428(11) 0.7861(10) 0.056(4) Uani 1 1 d . U .
H78 H 0.8262 0.2821 0.7658 0.067 Uiso 1 1 calc R U .
C79 C 0.6776(13) 0.2542(13) 1.1184(10) 0.052(5) Uani 1 1 d . U .
C80 C 0.7022(15) 0.1945(13) 1.1599(11) 0.068(6) Uani 1 1 d . U .
H80A H 0.6964 0.1547 1.1441 0.102 Uiso 1 1 calc R U .
H80B H 0.6716 0.2122 1.2037 0.102 Uiso 1 1 calc R U .
H80C H 0.7554 0.1762 1.1598 0.102 Uiso 1 1 calc R U .
C81 C 0.4168(13) 0.1795(13) 0.0407(10) 0.056(4) Uani 1 1 d . U .
C82 C 0.4629(13) 0.1268(13) 0.0786(10) 0.060(4) Uani 1 1 d . U .
H82 H 0.4499 0.0922 0.0986 0.072 Uiso 1 1 calc R U .
C83 C 0.5301(14) 0.1273(14) 0.0858(11) 0.065(4) Uani 1 1 d . U .
H83 H 0.5621 0.0917 0.1100 0.078 Uiso 1 1 calc R U .
C84 C 0.5485(15) 0.1773(14) 0.0590(12) 0.070(5) Uani 1 1 d . U .
H84 H 0.5920 0.1772 0.0657 0.084 Uiso 1 1 calc R U .
C85 C 0.5029(15) 0.2305(14) 0.0204(11) 0.069(4) Uani 1 1 d . U .
H85 H 0.5167 0.2648 0.0009 0.083 Uiso 1 1 calc R U .
C86 C 0.4361(14) 0.2314(13) 0.0116(10) 0.062(4) Uani 1 1 d . U .
H86 H 0.4052 0.2664 -0.0136 0.075 Uiso 1 1 calc R U .
C87 C 0.3560(15) 0.1426(13) -0.0586(9) 0.060(4) Uani 1 1 d . U .
C88 C 0.4310(16) 0.1097(13) -0.0949(10) 0.070(5) Uani 1 1 d . U .
H88 H 0.4696 0.1119 -0.0800 0.084 Uiso 1 1 calc R U .
C89 C 0.4459(17) 0.0719(14) -0.1569(11) 0.079(5) Uani 1 1 d . U .
H89 H 0.4958 0.0480 -0.1827 0.094 Uiso 1 1 calc R U .
C90 C 0.3877(18) 0.0701(14) -0.1794(12) 0.080(5) Uani 1 1 d . U .
H90 H 0.3989 0.0447 -0.2196 0.096 Uiso 1 1 calc R U .
C91 C 0.3163(17) 0.1045(13) -0.1437(10) 0.074(5) Uani 1 1 d . U .
H91 H 0.2777 0.1037 -0.1596 0.088 Uiso 1 1 calc R U .
C92 C 0.2972(16) 0.1425(13) -0.0820(10) 0.065(4) Uani 1 1 d . U .
H92 H 0.2466 0.1669 -0.0576 0.078 Uiso 1 1 calc R U .
C93 C 0.3222(13) 0.1055(12) 0.0728(9) 0.047(4) Uani 1 1 d . U .
C94 C 0.3670(14) 0.0317(13) 0.0489(11) 0.067(5) Uani 1 1 d . U .
H94 H 0.4012 0.0191 0.0082 0.081 Uiso 1 1 calc R U .
C95 C 0.3616(15) -0.0245(14) 0.0852(11) 0.070(5) Uani 1 1 d . U .
H95 H 0.3909 -0.0744 0.0686 0.084 Uiso 1 1 calc R U .
C96 C 0.3129(14) -0.0051(13) 0.1455(10) 0.060(4) Uani 1 1 d . U .
H96 H 0.3076 -0.0416 0.1702 0.072 Uiso 1 1 calc R U .
C97 C 0.2712(14) 0.0695(13) 0.1696(10) 0.062(5) Uani 1 1 d . U .
H97 H 0.2398 0.0824 0.2116 0.074 Uiso 1 1 calc R U .
C98 C 0.2753(13) 0.1245(13) 0.1333(9) 0.053(4) Uani 1 1 d . U .
H98 H 0.2461 0.1744 0.1499 0.064 Uiso 1 1 calc R U .
C99 C 0.0733(13) 0.4513(11) 0.0739(9) 0.045(5) Uani 1 1 d . U .
C100 C 0.0085(11) 0.5261(10) 0.0824(8) 0.042(4) Uani 1 1 d . U .
H10A H 0.0043 0.5510 0.1222 0.062 Uiso 1 1 calc R U .
H10B H -0.0377 0.5238 0.0847 0.062 Uiso 1 1 calc R U .
H10C H 0.0158 0.5534 0.0459 0.062 Uiso 1 1 calc R U .
N1 N 0.1068(9) 0.9265(8) 0.3915(7) 0.036(4) Uani 1 1 d . . .
N2 N 0.5262(10) 0.5126(9) 0.6215(8) 0.047(4) Uani 1 1 d . . .
N3 N 1.0500(9) 0.5295(9) 0.3664(8) 0.040(4) Uani 1 1 d . . .
N4 N 0.6581(12) 0.2991(12) 1.0834(8) 0.069(6) Uani 1 1 d . . .
N5 N 0.1278(10) 0.3932(10) 0.0667(8) 0.048(4) Uani 1 1 d . . .
O1 O 0.8368(8) 0.2341(8) 0.0470(5) 0.048(4) Uani 1 1 d . . .
O2 O 0.8784(8) 0.4806(7) 0.0517(5) 0.044(3) Uani 1 1 d . . .
O3 O 0.9927(7) 0.3380(7) 0.0700(5) 0.038(3) Uani 1 1 d . . .
O4 O 0.8567(8) 0.3554(7) 0.0699(6) 0.041(3) Uani 1 1 d . . .
O5 O 0.9753(7) 0.2178(7) 0.0703(6) 0.041(3) Uani 1 1 d . . .
O6 O 1.1243(8) 0.1999(8) 0.0461(6) 0.052(4) Uani 1 1 d . . .
O7 O 1.0509(7) 0.1645(6) 0.1626(5) 0.033(3) Uani 1 1 d . . .
O8 O 1.0732(7) 0.2800(6) 0.1667(5) 0.037(3) Uani 1 1 d . . .
O9 O 0.8867(7) 0.1871(7) 0.1643(5) 0.038(3) Uani 1 1 d . . .
O10 O 0.9166(7) 0.3112(6) 0.1718(5) 0.033(3) Uani 1 1 d . . .
O11 O 0.7716(8) 0.3204(6) 0.1674(5) 0.041(3) Uani 1 1 d . . .
O12 O 0.9316(7) 0.4430(7) 0.1675(5) 0.035(3) Uani 1 1 d . . .
O13 O 0.7957(7) 0.4626(6) 0.1697(5) 0.032(3) Uani 1 1 d . . .
O14 O 0.8471(7) 0.0916(7) 0.2413(6) 0.043(3) Uani 1 1 d . . .
O15 O 0.9812(7) 0.0960(6) 0.2391(5) 0.037(3) Uani 1 1 d . . .
O16 O 0.9221(7) 0.2365(6) 0.2710(5) 0.036(3) Uani 1 1 d . . .
O17 O 0.7765(7) 0.2464(6) 0.2707(5) 0.034(3) Uani 1 1 d . . .
O18 O 0.6312(7) 0.3458(7) 0.2417(6) 0.039(3) Uani 1 1 d . . .
O19 O 0.6761(7) 0.4520(6) 0.2450(5) 0.034(3) Uani 1 1 d . . .
O20 O 0.6746(7) 0.5858(6) 0.2459(5) 0.035(3) Uani 1 1 d . . .
O21 O 0.9320(7) 0.5508(6) 0.2384(5) 0.033(3) Uani 1 1 d . . .
O22 O 0.8212(7) 0.5022(6) 0.2730(5) 0.032(3) Uani 1 1 d . . .
O23 O 1.0362(7) 0.4003(6) 0.2426(5) 0.030(3) Uani 1 1 d . . .
O24 O 1.1707(7) 0.2699(6) 0.2420(5) 0.035(3) Uani 1 1 d . . .
O25 O 1.0788(7) 0.2025(6) 0.2671(5) 0.034(3) Uani 1 1 d . . .
O26 O 1.1322(7) 0.0511(7) 0.2365(6) 0.042(3) Uani 1 1 d . . .
O27 O 0.8088(7) 0.3683(6) 0.2728(5) 0.032(3) Uani 1 1 d . . .
O28 O 0.9419(6) 0.3485(6) 0.2717(5) 0.028(3) Uani 1 1 d . . .
O29 O 0.6989(6) 0.5025(6) 0.3507(5) 0.026(2) Uani 1 1 d . . .
O30 O 0.6766(6) 0.3692(6) 0.3491(5) 0.030(3) Uani 1 1 d . . .
O31 O 1.0517(7) 0.3174(6) 0.3492(5) 0.030(3) Uani 1 1 d . . .
O32 O 0.8618(7) 0.1522(6) 0.3467(5) 0.034(3) Uani 1 1 d . . .
O33 O 1.0194(7) 0.1296(6) 0.3445(5) 0.033(3) Uani 1 1 d . . .
O34 O 0.5778(6) 0.3602(6) 0.4559(5) 0.031(3) Uani 1 1 d . . .
O35 O 0.7367(7) 0.2589(6) 0.4247(5) 0.032(3) Uani 1 1 d . . .
O36 O 0.7929(7) 0.1088(7) 0.4553(6) 0.041(3) Uani 1 1 d . . .
O37 O 0.9280(7) 0.1117(6) 0.4501(6) 0.034(3) Uani 1 1 d . . .
O38 O 1.0797(7) 0.0689(6) 0.4524(6) 0.041(3) Uani 1 1 d . . .
O39 O 0.8826(7) 0.2486(6) 0.4239(5) 0.032(3) Uani 1 1 d . . .
O40 O 0.6231(6) 0.4666(6) 0.4553(5) 0.032(3) Uani 1 1 d . . .
O41 O 0.6212(7) 0.6021(6) 0.4601(5) 0.034(3) Uani 1 1 d . . .
O42 O 0.7039(6) 0.4901(6) 0.5333(5) 0.029(3) Uani 1 1 d . . .
O43 O 0.7825(6) 0.5144(6) 0.4266(5) 0.026(2) Uani 1 1 d . . .
O44 O 0.6771(6) 0.3503(6) 0.5298(5) 0.029(3) Uani 1 1 d . . .
O45 O 0.7715(6) 0.3796(6) 0.4258(5) 0.028(3) Uani 1 1 d . . .
O46 O 0.9020(7) 0.3607(6) 0.4251(5) 0.031(3) Uani 1 1 d . . .
O47 O 1.0366(6) 0.2173(6) 0.4225(5) 0.030(3) Uani 1 1 d . . .
O48 O 0.9598(7) 0.1914(6) 0.5262(5) 0.030(3) Uani 1 1 d . . .
O49 O 1.1170(6) 0.2842(6) 0.4543(5) 0.029(3) Uani 1 1 d . . .
O50 O 0.8265(6) 0.3381(6) 0.5238(5) 0.026(2) Uani 1 1 d . . .
O51 O 0.8760(6) 0.5683(6) 0.4572(5) 0.026(2) Uani 1 1 d . . .
O52 O 0.9801(6) 0.3067(6) 0.5302(5) 0.027(2) Uani 1 1 d . . .
O53 O 0.9702(7) 0.2335(7) 0.6477(5) 0.038(3) Uani 1 1 d . . .
O54 O 0.9821(7) 0.4169(6) 0.4530(5) 0.032(3) Uani 1 1 d . . .
O55 O 0.6799(7) 0.2815(6) 0.6473(5) 0.033(3) Uani 1 1 d . . .
O56 O 0.7145(6) 0.3990(6) 0.6275(5) 0.030(3) Uani 1 1 d . . .
O57 O 0.7324(7) 0.5226(7) 0.6504(5) 0.037(3) Uani 1 1 d . . .
O58 O 0.8542(6) 0.3762(6) 0.6268(5) 0.031(3) Uani 1 1 d . . .
O59 O 0.8316(7) 0.2600(6) 0.6234(5) 0.030(3) Uani 1 1 d . . .
O60 O 0.8395(7) 0.4717(6) 0.5308(5) 0.030(3) Uani 1 1 d . . .
O61 O 0.9190(6) 0.4730(6) 0.3490(5) 0.032(3) Uani 1 1 d . . .
O62 O 0.7924(6) 0.2163(6) 0.5286(5) 0.028(3) Uani 1 1 d . . .
C101 C 0.7289(14) 0.6527(12) 0.1130(11) 0.055(6) Uani 1 1 d . . .
C102 C 0.7766(17) 0.6487(14) 0.1517(12) 0.083(9) Uani 1 1 d . . .
H10D H 0.8011 0.5993 0.1665 0.125 Uiso 1 1 calc R U .
H10E H 0.7471 0.6848 0.1889 0.125 Uiso 1 1 calc R U .
H10F H 0.8152 0.6593 0.1270 0.125 Uiso 1 1 calc R U .
N6 N 0.6920(15) 0.6559(13) 0.0805(11) 0.094(8) Uani 1 1 d . . .
C103 C 0.6708(17) 0.5025(15) 0.0804(12) 0.088(9) Uani 1 1 d . . .
H10G H 0.6649 0.4616 0.0987 0.132 Uiso 1 1 calc R U .
H10H H 0.6650 0.5355 0.1151 0.132 Uiso 1 1 calc R U .
H10I H 0.7211 0.4833 0.0521 0.132 Uiso 1 1 calc R U .
C104 C 0.6134(18) 0.5429(17) 0.0434(14) 0.085(9) Uani 1 1 d . . .
N7 N 0.5667(15) 0.5762(15) 0.0118(11) 0.096(8) Uani 1 1 d . . .
C105 C 0.3697(17) 0.0316(18) 0.5745(15) 0.110(11) Uani 1 1 d . . .
H10J H 0.3762 -0.0131 0.5544 0.165 Uiso 1 1 calc R U .
H10K H 0.3767 0.0624 0.5411 0.165 Uiso 1 1 calc R U .
H10L H 0.3189 0.0588 0.6020 0.165 Uiso 1 1 calc R U .
C106 C 0.4259(16) 0.0116(13) 0.6136(12) 0.067(7) Uani 1 1 d . . .
N8 N 0.4672(14) -0.0006(12) 0.6447(12) 0.083(7) Uani 1 1 d . . .
C107 C 0.807(3) 0.9653(18) 0.985(2) 0.18(2) Uani 1 1 d . . .
H10M H 0.8126 0.9404 1.0252 0.277 Uiso 1 1 calc R U .
H10N H 0.8561 0.9467 0.9559 0.277 Uiso 1 1 calc R U .
H10O H 0.7739 0.9556 0.9653 0.277 Uiso 1 1 calc R U .
C108 C 0.772(2) 1.0450(19) 1.0001(19) 0.125(14) Uani 1 1 d . . .
N9 N 0.7438(19) 1.1056(16) 1.0144(14) 0.134(12) Uani 1 1 d . . .
O63 O 0.154(3) 0.0447(14) 0.8469(13) 0.25(2) Uani 1 1 d . . .
O65_1 O -0.078(4) 0.093(4) 0.961(3) 0.15(3) Uani 0.366(3) 1 d . . P
O64_2 O -0.026(4) -0.017(5) 0.927(2) 0.29(4) Uani 0.634(3) 1 d . . P

loop_
_atom_site_aniso_label
_atom_site_aniso_U_11
_atom_site_aniso_U_22
_atom_site_aniso_U_33
_atom_site_aniso_U_23
_atom_site_aniso_U_13
_atom_site_aniso_U_12
Au1 0.0424(5) 0.0384(4) 0.0481(4) 0.0062(3) -0.0117(4) -0.0241(4)
Au2 0.0481(5) 0.0345(4) 0.0499(4) 0.0024(3) -0.0141(4) -0.0232(4)
Au3 0.0452(5) 0.0337(4) 0.0470(4) 0.0068(3) -0.0170(4) -0.0192(4)
Au4 0.0715(7) 0.0588(6) 0.0468(5) 0.0081(4) -0.0156(4) -0.0364(5)
Au5 0.0508(5) 0.0413(5) 0.0505(5) 0.0006(4) -0.0083(4) -0.0196(4)
W1 0.0497(5) 0.0495(5) 0.0344(4) -0.0030(3) -0.0099(4) -0.0300(4)
W2 0.0447(5) 0.0412(4) 0.0292(4) 0.0062(3) -0.0086(3) -0.0245(4)
W3 0.0407(5) 0.0408(4) 0.0319(4) -0.0022(3) -0.0030(3) -0.0232(4)
W4 0.0358(4) 0.0319(4) 0.0324(4) 0.0068(3) -0.0100(3) -0.0184(4)
W5 0.0360(4) 0.0296(4) 0.0319(4) 0.0056(3) -0.0075(3) -0.0192(4)
W6 0.0335(4) 0.0292(4) 0.0330(4) 0.0021(3) -0.0063(3) -0.0180(4)
W7 0.0366(5) 0.0277(4) 0.0446(4) -0.0015(3) -0.0081(3) -0.0172(4)
W8 0.0399(5) 0.0317(4) 0.0374(4) -0.0001(3) -0.0075(3) -0.0221(4)
W9 0.0372(5) 0.0347(4) 0.0346(4) 0.0033(3) -0.0111(3) -0.0206(4)
W10 0.0328(4) 0.0247(4) 0.0415(4) 0.0021(3) -0.0091(3) -0.0153(3)
W11 0.0329(4) 0.0266(4) 0.0335(4) 0.0041(3) -0.0091(3) -0.0171(3)
W12 0.0354(4) 0.0278(4) 0.0324(4) 0.0053(3) -0.0103(3) -0.0177(3)
W13 0.0362(4) 0.0260(4) 0.0296(4) 0.0023(3) -0.0066(3) -0.0174(3)
W14 0.0352(4) 0.0295(4) 0.0314(4) 0.0059(3) -0.0077(3) -0.0201(4)
W15 0.0329(4) 0.0247(4) 0.0319(4) 0.0034(3) -0.0073(3) -0.0167(3)
W16 0.0318(4) 0.0260(4) 0.0325(4) 0.0036(3) -0.0077(3) -0.0161(3)
W17 0.0331(4) 0.0270(4) 0.0344(4) 0.0046(3) -0.0092(3) -0.0176(3)
W18 0.0359(4) 0.0256(4) 0.0375(4) 0.0028(3) -0.0076(3) -0.0191(3)
P1 0.038(3) 0.028(2) 0.043(3) 0.005(2) -0.011(2) -0.015(2)
P2 0.040(3) 0.034(3) 0.043(3) -0.002(2) -0.007(2) -0.022(2)
P3 0.041(3) 0.031(3) 0.035(2) 0.004(2) -0.009(2) -0.018(2)
P4 0.051(4) 0.051(3) 0.042(3) 0.008(2) -0.017(3) -0.027(3)
P5 0.055(4) 0.040(3) 0.037(3) 0.003(2) -0.005(2) -0.018(3)
P6 0.034(3) 0.025(2) 0.032(2) 0.0039(18) -0.010(2) -0.014(2)
P7 0.026(3) 0.020(2) 0.027(2) 0.0012(17) -0.0051(18) -0.009(2)
C1 0.069(10) 0.035(8) 0.044(8) 0.009(6) -0.021(7) -0.030(7)
C2 0.067(10) 0.038(8) 0.054(9) 0.011(6) -0.024(7) -0.038(7)
C3 0.067(10) 0.049(8) 0.056(9) 0.019(7) -0.025(7) -0.034(7)
C4 0.065(10) 0.046(8) 0.056(9) 0.019(7) -0.034(7) -0.029(7)
C5 0.069(10) 0.048(8) 0.061(9) 0.016(7) -0.027(7) -0.035(8)
C6 0.067(10) 0.036(8) 0.056(9) 0.017(7) -0.023(7) -0.030(7)
C7 0.046(8) 0.044(9) 0.057(9) 0.007(7) -0.005(7) -0.019(8)
C8 0.052(9) 0.055(9) 0.068(9) -0.008(7) 0.003(7) -0.036(8)
C9 0.068(9) 0.060(10) 0.074(9) -0.014(8) 0.001(8) -0.036(9)
C10 0.065(9) 0.059(10) 0.069(9) -0.008(8) 0.002(8) -0.023(9)
C11 0.058(9) 0.060(10) 0.064(9) 0.000(8) 0.000(7) -0.014(9)
C12 0.046(8) 0.059(10) 0.060(9) -0.004(7) -0.007(7) -0.013(8)
C13 0.034(7) 0.041(7) 0.041(8) 0.009(6) -0.015(6) -0.024(6)
C14 0.035(7) 0.042(7) 0.056(8) 0.014(7) -0.012(6) -0.026(6)
C15 0.046(8) 0.041(7) 0.063(9) 0.019(7) -0.021(7) -0.027(6)
C16 0.052(8) 0.039(7) 0.058(9) 0.019(7) -0.020(7) -0.028(6)
C17 0.045(8) 0.044(7) 0.055(8) 0.004(7) -0.018(6) -0.027(6)
C18 0.032(7) 0.046(7) 0.048(8) 0.013(7) -0.009(6) -0.022(6)
C19 0.037(10) 0.031(9) 0.038(9) -0.001(7) -0.023(8) -0.009(9)
C20 0.037(10) 0.029(9) 0.065(11) 0.000(8) -0.014(9) -0.019(9)
C21 0.041(9) 0.045(8) 0.040(7) -0.001(6) -0.012(6) -0.022(7)
C22 0.048(9) 0.051(8) 0.040(8) -0.006(6) -0.012(6) -0.024(7)
C23 0.049(9) 0.068(8) 0.047(8) -0.004(7) -0.006(6) -0.026(8)
C24 0.045(9) 0.073(9) 0.046(8) 0.005(7) -0.004(6) -0.035(8)
C25 0.057(9) 0.060(8) 0.039(8) 0.008(6) -0.010(6) -0.035(8)
C26 0.058(9) 0.051(8) 0.036(7) -0.007(7) -0.002(6) -0.031(8)
C27 0.049(8) 0.044(8) 0.038(8) -0.001(6) -0.006(6) -0.025(7)
C28 0.044(8) 0.049(8) 0.044(8) 0.001(7) -0.005(6) -0.020(7)
C29 0.047(8) 0.047(8) 0.050(9) 0.004(7) 0.000(7) -0.018(7)
C30 0.049(9) 0.045(8) 0.053(9) 0.005(6) 0.000(7) -0.019(7)
C31 0.056(9) 0.038(8) 0.057(9) -0.004(7) -0.005(7) -0.018(7)
C32 0.048(8) 0.044(8) 0.044(8) -0.006(6) -0.003(7) -0.020(7)
C33 0.062(9) 0.039(8) 0.040(7) 0.010(6) -0.017(7) -0.035(7)
C34 0.062(9) 0.052(9) 0.046(8) 0.011(7) -0.016(7) -0.038(7)
C35 0.063(10) 0.065(10) 0.055(8) 0.008(7) -0.021(7) -0.036(8)
C36 0.075(10) 0.064(10) 0.051(8) 0.012(7) -0.021(8) -0.035(8)
C37 0.084(11) 0.058(9) 0.053(8) 0.018(7) -0.018(8) -0.042(8)
C38 0.076(10) 0.044(8) 0.053(8) 0.015(7) -0.015(7) -0.041(8)
C39 0.060(13) 0.032(9) 0.049(10) 0.003(8) -0.024(9) -0.023(9)
C40 0.053(12) 0.032(9) 0.047(10) 0.000(8) -0.024(9) -0.021(9)
C41 0.039(7) 0.030(7) 0.042(8) -0.001(6) -0.009(6) -0.019(6)
C42 0.047(8) 0.032(7) 0.058(9) 0.014(7) -0.014(7) -0.019(6)
C43 0.044(8) 0.043(8) 0.066(9) 0.008(7) -0.014(8) -0.017(7)
C44 0.039(8) 0.049(8) 0.069(9) 0.005(7) -0.008(7) -0.025(7)
C45 0.044(8) 0.036(7) 0.057(9) 0.001(7) -0.001(7) -0.021(6)
C46 0.037(7) 0.030(7) 0.040(8) -0.001(6) 0.000(7) -0.013(6)
C47 0.047(9) 0.042(7) 0.050(7) 0.014(5) -0.018(7) -0.026(7)
C48 0.048(9) 0.039(7) 0.065(7) 0.014(6) -0.027(7) -0.035(7)
C49 0.049(9) 0.041(7) 0.058(7) 0.002(6) -0.018(8) -0.024(7)
C50 0.047(9) 0.045(8) 0.049(7) 0.005(5) -0.017(7) -0.023(8)
C51 0.044(9) 0.038(7) 0.052(7) 0.011(6) -0.021(7) -0.026(7)
C52 0.045(8) 0.034(7) 0.052(7) 0.006(6) -0.023(7) -0.032(7)
C53 0.069(10) 0.076(10) 0.036(7) 0.007(8) -0.013(6) -0.040(9)
C54 0.070(10) 0.092(11) 0.037(6) 0.005(8) -0.012(7) -0.035(9)
C55 0.066(10) 0.096(11) 0.028(7) 0.006(8) -0.005(7) -0.030(9)
C56 0.058(10) 0.100(11) 0.040(7) 0.000(9) -0.006(7) -0.031(9)
C57 0.055(9) 0.084(11) 0.037(6) -0.002(8) -0.009(7) -0.029(9)
C58 0.067(9) 0.051(9) 0.037(7) 0.002(7) -0.014(7) -0.035(8)
C59 0.046(11) 0.031(8) 0.031(9) -0.003(7) -0.006(8) -0.018(8)
C60 0.032(10) 0.035(9) 0.052(10) 0.009(8) -0.004(8) -0.017(8)
C61 0.079(11) 0.056(9) 0.060(8) 0.020(7) -0.030(8) -0.043(8)
C62 0.090(11) 0.070(10) 0.063(8) 0.017(8) -0.035(8) -0.052(8)
C63 0.088(11) 0.080(10) 0.068(8) 0.023(8) -0.047(8) -0.056(8)
C64 0.080(11) 0.074(10) 0.067(9) 0.017(8) -0.035(8) -0.052(8)
C65 0.081(11) 0.063(10) 0.060(8) 0.017(8) -0.031(8) -0.048(8)
C66 0.077(11) 0.052(9) 0.055(8) 0.013(7) -0.035(8) -0.041(8)
C67 0.059(9) 0.042(8) 0.038(8) 0.005(6) -0.013(7) -0.026(7)
C68 0.061(10) 0.048(8) 0.053(9) -0.003(7) -0.011(7) -0.028(7)
C69 0.061(10) 0.054(9) 0.060(9) 0.002(7) -0.012(7) -0.021(8)
C70 0.054(10) 0.057(9) 0.054(9) 0.006(7) -0.017(7) -0.011(7)
C71 0.061(10) 0.069(10) 0.049(9) 0.000(7) -0.026(7) -0.001(8)
C72 0.058(10) 0.050(9) 0.045(8) -0.004(7) -0.020(7) -0.009(7)
C73 0.049(10) 0.042(7) 0.055(8) 0.005(7) -0.006(7) -0.024(7)
C74 0.055(10) 0.048(8) 0.077(10) 0.004(7) 0.005(8) -0.032(8)
C75 0.070(11) 0.045(8) 0.083(10) 0.003(8) 0.003(8) -0.035(8)
C76 0.081(11) 0.039(8) 0.070(10) -0.004(7) 0.004(8) -0.031(8)
C77 0.083(11) 0.042(8) 0.058(9) 0.001(7) 0.009(8) -0.028(8)
C78 0.070(11) 0.037(7) 0.053(9) 0.003(7) 0.000(7) -0.026(8)
C79 0.066(14) 0.067(13) 0.048(11) 0.009(9) -0.013(10) -0.052(12)
C80 0.093(17) 0.062(13) 0.063(13) 0.012(9) -0.027(12) -0.045(13)
C81 0.056(10) 0.062(10) 0.044(9) 0.006(7) -0.008(7) -0.026(8)
C82 0.061(10) 0.063(10) 0.050(9) 0.004(7) -0.007(7) -0.028(8)
C83 0.064(10) 0.065(10) 0.061(10) -0.007(7) -0.014(8) -0.026(8)
C84 0.062(10) 0.066(10) 0.077(11) -0.014(8) -0.008(8) -0.031(8)
C85 0.074(10) 0.062(10) 0.071(10) -0.009(7) -0.005(8) -0.037(8)
C86 0.067(10) 0.059(9) 0.058(9) 0.002(7) -0.006(8) -0.032(8)
C87 0.091(11) 0.061(10) 0.034(8) 0.011(7) -0.009(7) -0.044(9)
C88 0.097(11) 0.066(10) 0.050(9) 0.005(8) 0.005(8) -0.051(10)
C89 0.109(12) 0.070(10) 0.052(9) 0.004(8) 0.006(8) -0.050(10)
C90 0.122(13) 0.063(10) 0.053(9) 0.005(8) -0.009(8) -0.049(10)
C91 0.114(12) 0.066(10) 0.044(8) 0.013(8) -0.021(8) -0.046(10)
C92 0.098(11) 0.061(10) 0.042(8) 0.015(7) -0.021(8) -0.042(9)
C93 0.063(10) 0.061(8) 0.042(7) 0.011(7) -0.019(7) -0.047(8)
C94 0.075(11) 0.063(9) 0.051(9) 0.013(7) -0.003(8) -0.029(9)
C95 0.075(11) 0.065(9) 0.062(9) 0.014(7) -0.007(8) -0.032(9)
C96 0.075(11) 0.067(8) 0.056(8) 0.016(8) -0.014(8) -0.049(9)
C97 0.078(11) 0.072(9) 0.043(8) 0.010(7) -0.013(8) -0.044(9)
C98 0.072(10) 0.062(8) 0.040(7) 0.006(7) -0.020(7) -0.042(8)
C99 0.056(12) 0.031(9) 0.044(10) 0.008(8) -0.003(9) -0.020(8)
C100 0.043(11) 0.042(9) 0.039(9) 0.009(8) -0.011(8) -0.020(8)
N1 0.043(10) 0.030(8) 0.038(8) 0.004(6) -0.015(7) -0.019(8)
N2 0.044(11) 0.041(10) 0.055(10) -0.001(8) -0.015(8) -0.018(9)
N3 0.029(9) 0.033(9) 0.062(10) 0.000(8) -0.017(8) -0.016(8)
N4 0.081(16) 0.073(14) 0.042(11) 0.002(10) -0.003(10) -0.033(13)
N5 0.048(12) 0.053(11) 0.049(10) 0.022(9) -0.017(9) -0.029(10)
O1 0.071(10) 0.070(9) 0.029(6) 0.004(6) -0.019(6) -0.052(9)
O2 0.058(9) 0.054(8) 0.033(6) 0.021(6) -0.011(6) -0.038(8)
O3 0.053(9) 0.043(7) 0.027(6) 0.002(5) -0.008(6) -0.030(7)
O4 0.055(9) 0.042(7) 0.040(7) 0.010(6) -0.027(6) -0.029(7)
O5 0.035(8) 0.040(7) 0.049(7) -0.003(6) -0.015(6) -0.017(7)
O6 0.059(10) 0.051(9) 0.052(8) 0.013(7) -0.015(7) -0.031(8)
O7 0.032(7) 0.038(7) 0.034(6) -0.005(5) -0.008(5) -0.021(6)
O8 0.035(8) 0.035(7) 0.042(7) 0.003(5) -0.007(6) -0.020(6)
O9 0.046(8) 0.043(7) 0.031(6) -0.001(5) -0.004(6) -0.029(7)
O10 0.044(8) 0.031(7) 0.030(6) 0.007(5) -0.017(6) -0.020(6)
O11 0.081(10) 0.037(7) 0.026(6) 0.012(5) -0.021(6) -0.042(7)
O12 0.032(7) 0.043(7) 0.034(6) 0.005(5) -0.004(5) -0.022(6)
O13 0.038(8) 0.030(6) 0.030(6) 0.009(5) -0.009(5) -0.019(6)
O14 0.045(9) 0.045(8) 0.051(8) -0.006(6) -0.012(6) -0.030(7)
O15 0.050(9) 0.032(7) 0.034(6) -0.003(5) -0.010(6) -0.023(7)
O16 0.045(8) 0.037(7) 0.034(6) -0.001(5) -0.006(6) -0.028(7)
O17 0.047(8) 0.044(7) 0.033(6) 0.007(5) -0.013(6) -0.038(7)
O18 0.040(8) 0.041(7) 0.043(7) 0.002(6) -0.018(6) -0.021(7)
O19 0.032(7) 0.035(7) 0.039(6) 0.017(5) -0.016(5) -0.018(6)
O20 0.034(7) 0.031(7) 0.048(7) 0.007(5) -0.011(6) -0.022(6)
O21 0.042(8) 0.032(7) 0.032(6) 0.005(5) -0.006(5) -0.026(6)
O22 0.038(7) 0.037(7) 0.029(6) 0.009(5) -0.015(5) -0.022(6)
O23 0.041(8) 0.034(6) 0.025(6) 0.004(5) -0.015(5) -0.023(6)
O24 0.041(8) 0.024(6) 0.034(6) 0.000(5) -0.006(5) -0.012(6)
O25 0.044(8) 0.028(6) 0.034(6) 0.004(5) -0.008(6) -0.022(6)
O26 0.039(8) 0.057(8) 0.048(7) 0.001(6) -0.009(6) -0.038(7)
O27 0.033(7) 0.034(7) 0.036(6) 0.001(5) -0.009(5) -0.020(6)
O28 0.033(7) 0.022(6) 0.026(6) -0.002(5) 0.001(5) -0.012(6)
O29 0.023(6) 0.040(7) 0.024(5) 0.000(5) -0.005(5) -0.023(6)
O30 0.030(7) 0.029(6) 0.023(6) 0.004(5) -0.004(5) -0.010(6)
O31 0.047(8) 0.024(6) 0.018(5) 0.005(4) 0.000(5) -0.018(6)
O32 0.045(8) 0.036(7) 0.030(6) 0.003(5) -0.012(5) -0.024(6)
O33 0.036(7) 0.034(7) 0.026(6) -0.003(5) -0.007(5) -0.016(6)
O34 0.025(7) 0.031(6) 0.046(7) 0.012(5) -0.014(5) -0.018(6)
O35 0.040(8) 0.028(6) 0.042(7) 0.010(5) -0.018(6) -0.023(6)
O36 0.038(8) 0.037(7) 0.056(8) 0.010(6) -0.012(6) -0.026(7)
O37 0.034(7) 0.020(6) 0.053(7) 0.001(5) -0.003(6) -0.020(6)
O38 0.047(9) 0.032(7) 0.045(7) -0.002(6) -0.013(6) -0.019(7)
O39 0.039(8) 0.025(6) 0.037(6) -0.004(5) -0.007(5) -0.019(6)
O40 0.024(7) 0.021(6) 0.042(7) -0.007(5) -0.006(5) -0.004(5)
O41 0.029(7) 0.038(7) 0.032(6) -0.001(5) -0.003(5) -0.017(6)
O42 0.032(7) 0.027(6) 0.032(6) -0.005(5) -0.002(5) -0.020(6)
O43 0.030(7) 0.021(6) 0.030(6) 0.013(5) -0.010(5) -0.014(5)
O44 0.026(7) 0.021(6) 0.037(6) -0.001(5) 0.002(5) -0.013(5)
O45 0.025(7) 0.033(6) 0.029(6) 0.008(5) -0.008(5) -0.016(6)
O46 0.046(8) 0.026(6) 0.026(6) 0.007(5) -0.009(5) -0.022(6)
O47 0.030(7) 0.025(6) 0.037(6) 0.008(5) -0.011(5) -0.013(6)
O48 0.045(8) 0.023(6) 0.031(6) 0.005(5) -0.012(5) -0.023(6)
O49 0.031(7) 0.033(6) 0.033(6) 0.003(5) -0.005(5) -0.023(6)
O50 0.031(7) 0.028(6) 0.022(5) 0.000(5) -0.011(5) -0.015(6)
O51 0.026(7) 0.022(6) 0.029(6) -0.004(5) -0.004(5) -0.012(5)
O52 0.024(6) 0.029(6) 0.038(6) 0.007(5) -0.004(5) -0.021(6)
O53 0.037(8) 0.036(7) 0.035(6) 0.001(5) -0.005(6) -0.015(6)
O54 0.035(7) 0.028(6) 0.031(6) 0.003(5) -0.009(5) -0.014(6)
O55 0.040(8) 0.044(7) 0.030(6) 0.008(5) -0.010(5) -0.031(7)
O56 0.032(7) 0.028(6) 0.027(6) 0.006(5) -0.005(5) -0.013(6)
O57 0.045(8) 0.041(7) 0.025(6) 0.002(5) -0.001(5) -0.024(7)
O58 0.030(7) 0.027(6) 0.045(7) 0.009(5) -0.009(5) -0.020(6)
O59 0.040(8) 0.031(6) 0.032(6) 0.011(5) -0.016(5) -0.026(6)
O60 0.037(7) 0.026(6) 0.032(6) 0.001(5) -0.010(5) -0.017(6)
O61 0.028(7) 0.036(7) 0.031(6) 0.001(5) -0.001(5) -0.017(6)
O62 0.032(7) 0.027(6) 0.027(6) 0.000(5) -0.004(5) -0.017(6)
C101 0.061(16) 0.052(14) 0.049(13) 0.010(11) -0.022(12) -0.022(13)
C102 0.13(3) 0.077(18) 0.081(18) 0.030(14) -0.036(18) -0.08(2)
N6 0.11(2) 0.100(18) 0.070(15) 0.039(13) -0.044(15) -0.042(16)
C103 0.13(3) 0.10(2) 0.076(17) 0.040(16) -0.074(18) -0.07(2)
C104 0.10(2) 0.10(2) 0.10(2) 0.022(17) -0.048(19) -0.08(2)
N7 0.090(19) 0.14(2) 0.087(16) 0.044(16) -0.029(14) -0.080(18)
C105 0.09(2) 0.13(3) 0.12(2) -0.01(2) -0.05(2) -0.04(2)
C106 0.09(2) 0.052(14) 0.080(17) 0.005(12) -0.045(16) -0.041(15)
N8 0.095(19) 0.062(14) 0.114(19) 0.017(13) -0.033(15) -0.052(14)
C107 0.23(5) 0.07(2) 0.21(5) -0.02(3) -0.14(4) 0.00(3)
C108 0.14(4) 0.07(2) 0.15(3) -0.02(2) -0.04(3) -0.04(2)
N9 0.16(3) 0.08(2) 0.12(2) -0.052(17) 0.00(2) -0.03(2)
O63 0.45(6) 0.076(17) 0.11(2) -0.017(15) -0.06(3) -0.04(3)
O65_1 0.12(6) 0.15(6) 0.15(6) -0.10(5) 0.04(4) -0.05(5)
O64_2 0.32(8) 0.47(11) 0.12(4) 0.14(6) -0.10(5) -0.21(9)

loop_
_atom_type_symbol
_atom_type_description
_atom_type_scat_dispersion_real
_atom_type_scat_dispersion_imag
_atom_type_scat_source
Au Au -2.0133 8.8022 'International Tables Vol C Tables 4.2.6.8 and 6.1.1.4'
W W -0.8490 6.8722 'International Tables Vol C Tables 4.2.6.8 and 6.1.1.4'
P P 0.1023 0.0942 'International Tables Vol C Tables 4.2.6.8 and 6.1.1.4'
C C 0.0033 0.0016 'International Tables Vol C Tables 4.2.6.8 and 6.1.1.4'
N N 0.0061 0.0033 'International Tables Vol C Tables 4.2.6.8 and 6.1.1.4'
O O 0.0106 0.0060 'International Tables Vol C Tables 4.2.6.8 and 6.1.1.4'
H H 0.0000 0.0000 'International Tables Vol C Tables 4.2.6.8 and 6.1.1.4'

loop_
_geom_angle_atom_site_label_1
_geom_angle_atom_site_label_2
_geom_angle_atom_site_label_3
_geom_angle
N1 Au1 P1 172.6(4)
N2 Au2 P2 174.5(5)
N3 Au3 P3 175.0(4)
N4 Au4 P4 169.8(6)
N5 Au5 P5 176.9(4)
O1 W1 O11 102.7(6)
O1 W1 O9 101.8(5)
O11 W1 O9 86.1(5)
O1 W1 O4 99.9(5)
O11 W1 O4 91.0(5)
O9 W1 O4 158.1(5)
O1 W1 O5 100.9(6)
O11 W1 O5 156.3(5)
O9 W1 O5 86.6(5)
O4 W1 O5 87.4(5)
O1 W1 O10 170.1(5)
O11 W1 O10 85.0(4)
O9 W1 O10 84.6(4)
O4 W1 O10 73.6(4)
O5 W1 O10 71.8(4)
O2 W2 O13 103.7(5)
O2 W2 O12 101.6(5)
O13 W2 O12 87.8(5)
O2 W2 O4 100.7(5)
O13 W2 O4 91.2(5)
O12 W2 O4 157.2(5)
O2 W2 O3 99.1(6)
O13 W2 O3 157.2(4)
O12 W2 O3 86.9(5)
O4 W2 O3 85.2(5)
O2 W2 O10 169.8(5)
O13 W2 O10 85.1(4)
O12 W2 O10 83.6(4)
O4 W2 O10 73.6(4)
O3 W2 O10 72.2(4)
O6 W3 O8 102.5(6)
O6 W3 O3 100.7(6)
O8 W3 O3 94.1(5)
O6 W3 O7 102.6(5)
O8 W3 O7 86.9(5)
O3 W3 O7 155.9(5)
O6 W3 O5 100.4(6)
O8 W3 O5 156.5(5)
O3 W3 O5 86.8(5)
O7 W3 O5 83.1(5)
O6 W3 O10 169.8(5)
O8 W3 O10 86.1(4)
O3 W3 O10 73.0(4)
O7 W3 O10 83.1(4)
O5 W3 O10 71.6(4)
O20 W4 O29 100.0(5)
O20 W4 O22 103.3(5)
O29 W4 O22 91.3(4)
O20 W4 O19 98.1(5)
O29 W4 O19 91.3(4)
O22 W4 O19 157.7(5)
O20 W4 O13 96.5(5)
O29 W4 O13 163.4(5)
O22 W4 O13 83.5(5)
O19 W4 O13 87.8(5)
O20 W4 O27 171.2(4)
O29 W4 O27 83.5(4)
O22 W4 O27 84.7(4)
O19 W4 O27 73.6(4)
O13 W4 O27 80.3(4)
O21 W5 O61 101.0(5)
O21 W5 O23 99.5(5)
O61 W5 O23 90.9(4)
O21 W5 O22 103.0(5)
O61 W5 O22 88.1(5)
O23 W5 O22 157.2(5)
O21 W5 O12 95.2(5)
O61 W5 O12 163.5(5)
O23 W5 O12 89.3(4)
O22 W5 O12 85.4(5)
O21 W5 O28 171.8(5)
O61 W5 O28 82.9(4)
O23 W5 O28 73.1(4)
O22 W5 O28 84.2(4)
O12 W5 O28 81.4(4)
O24 W6 O31 99.7(5)
O24 W6 O23 99.0(5)
O31 W6 O23 92.6(4)
O24 W6 O25 101.5(5)
O31 W6 O25 92.3(4)
O23 W6 O25 157.8(5)
O24 W6 O8 95.6(5)
O31 W6 O8 164.6(5)
O23 W6 O8 86.7(4)
O25 W6 O8 82.9(5)
O24 W6 O28 171.8(4)
O31 W6 O28 84.1(4)
O23 W6 O28 73.5(4)
O25 W6 O28 85.5(4)
O8 W6 O28 80.8(4)
O26 W7 O25 102.2(5)
O26 W7 O33 98.8(5)
O25 W7 O33 89.4(5)
O26 W7 O15 99.1(5)
O25 W7 O15 158.4(5)
O33 W7 O15 90.8(5)
O26 W7 O7 97.7(5)
O25 W7 O7 85.0(4)
O33 W7 O7 163.3(5)
O15 W7 O7 88.8(5)
O26 W7 O16 172.2(5)
O25 W7 O16 85.5(4)
O33 W7 O16 82.1(4)
O15 W7 O16 73.1(4)
O7 W7 O16 81.8(4)
O14 W8 O32 99.4(5)
O14 W8 O17 102.1(5)
O32 W8 O17 90.7(5)
O14 W8 O15 99.6(5)
O32 W8 O15 93.3(5)
O17 W8 O15 157.0(5)
O14 W8 O9 96.3(5)
O32 W8 O9 164.2(5)
O17 W8 O9 84.1(5)
O15 W8 O9 85.9(5)
O14 W8 O16 172.1(5)
O32 W8 O16 84.2(4)
O17 W8 O16 84.9(4)
O15 W8 O16 73.1(4)
O9 W8 O16 80.5(4)
O18 W9 O30 99.6(5)
O18 W9 O19 99.0(5)
O30 W9 O19 90.9(5)
O18 W9 O17 103.4(5)
O30 W9 O17 88.3(4)
O19 W9 O17 157.4(5)
O18 W9 O11 97.5(5)
O30 W9 O11 162.4(5)
O19 W9 O11 90.4(5)
O17 W9 O11 83.8(5)
O18 W9 O27 172.4(5)
O30 W9 O27 82.1(4)
O19 W9 O27 73.5(4)
O17 W9 O27 84.0(4)
O11 W9 O27 81.4(4)
O38 W10 O47 102.3(5)
O38 W10 O33 99.9(5)
O47 W10 O33 89.3(5)
O38 W10 O37 100.1(5)
O47 W10 O37 157.3(5)
O33 W10 O37 90.4(5)
O38 W10 O48 95.8(5)
O47 W10 O48 85.2(4)
O33 W10 O48 164.1(5)
O37 W10 O48 89.0(5)
O38 W10 O39 172.4(5)
O47 W10 O39 84.5(4)
O33 W10 O39 83.5(4)
O37 W10 O39 73.0(4)
O48 W10 O39 81.2(4)
O49 W11 O52 99.0(5)
O49 W11 O47 102.0(5)
O52 W11 O47 87.8(5)
O49 W11 O54 100.8(5)
O52 W11 O54 92.5(5)
O47 W11 O54 156.9(5)
O49 W11 O31 96.4(5)
O52 W11 O31 164.3(5)
O47 W11 O31 86.1(4)
O54 W11 O31 87.6(4)
O49 W11 O46 173.8(4)
O52 W11 O46 83.6(4)
O47 W11 O46 83.8(4)
O54 W11 O46 73.3(4)
O31 W11 O46 81.4(4)
O53 W12 O59 100.5(5)
O53 W12 O48 101.8(5)
O59 W12 O48 91.0(5)
O53 W12 O58 101.2(5)
O59 W12 O58 87.6(5)
O48 W12 O58 156.8(4)
O53 W12 O52 102.8(5)
O59 W12 O52 156.7(4)
O48 W12 O52 85.3(4)
O58 W12 O52 87.0(4)
O53 W12 O50 170.8(5)
O59 W12 O50 72.9(4)
O48 W12 O50 84.9(4)
O58 W12 O50 72.5(4)
O52 W12 O50 83.9(4)
O57 W13 O60 101.2(5)
O57 W13 O58 100.7(5)
O60 W13 O58 91.3(5)
O57 W13 O42 102.1(5)
O60 W13 O42 86.0(5)
O58 W13 O42 157.1(5)
O57 W13 O56 100.6(5)
O60 W13 O56 157.9(4)
O58 W13 O56 87.6(4)
O42 W13 O56 86.5(4)
O57 W13 O50 171.9(4)
O60 W13 O50 84.8(4)
O58 W13 O50 73.6(4)
O42 W13 O50 83.5(4)
O56 W13 O50 73.7(4)
O55 W14 O44 101.2(5)
O55 W14 O56 101.6(5)
O44 W14 O56 90.7(4)
O55 W14 O59 102.4(5)
O44 W14 O59 156.1(4)
O56 W14 O59 88.0(4)
O55 W14 O62 101.8(5)
O44 W14 O62 85.7(4)
O56 W14 O62 156.5(4)
O59 W14 O62 86.1(4)
O55 W14 O50 172.4(4)
O44 W14 O50 84.7(4)
O56 W14 O50 73.3(4)
O59 W14 O50 72.1(4)
O62 W14 O50 83.3(4)
O51 W15 O61 98.7(5)
O51 W15 O43 102.2(5)
O61 W15 O43 88.4(5)
O51 W15 O54 100.0(5)
O61 W15 O54 91.0(5)
O43 W15 O54 157.6(4)
O51 W15 O60 96.9(5)
O61 W15 O60 164.2(4)
O43 W15 O60 85.6(4)
O54 W15 O60 89.0(5)
O51 W15 O46 173.0(4)
O61 W15 O46 83.7(4)
O43 W15 O46 84.3(4)
O54 W15 O46 73.4(4)
O60 W15 O46 81.1(4)
O41 W16 O43 102.0(5)
O41 W16 O40 99.6(5)
O43 W16 O40 158.3(4)
O41 W16 O42 98.6(5)
O43 W16 O42 87.1(4)
O40 W16 O42 91.9(4)
O41 W16 O29 97.2(5)
O43 W16 O29 87.1(4)
O40 W16 O29 88.1(4)
O42 W16 O29 164.0(5)
O41 W16 O45 173.6(5)
O43 W16 O45 84.3(4)
O40 W16 O45 74.0(4)
O42 W16 O45 82.7(4)
O29 W16 O45 81.9(4)
O34 W17 O35 102.9(5)
O34 W17 O30 99.4(5)
O35 W17 O30 89.1(5)
O34 W17 O40 99.2(5)
O35 W17 O40 157.6(5)
O30 W17 O40 90.5(5)
O34 W17 O44 96.9(5)
O35 W17 O44 85.6(4)
O30 W17 O44 163.7(5)
O40 W17 O44 88.5(4)
O34 W17 O45 172.3(5)
O35 W17 O45 84.4(4)
O30 W17 O45 83.0(4)
O40 W17 O45 73.3(4)
O44 W17 O45 81.1(4)
O36 W18 O62 98.6(5)
O36 W18 O37 100.3(5)
O62 W18 O37 92.3(5)
O36 W18 O35 102.4(5)
O62 W18 O35 86.3(5)
O37 W18 O35 157.2(4)
O36 W18 O32 98.0(5)
O62 W18 O32 163.0(4)
O37 W18 O32 88.5(5)
O35 W18 O32 86.4(5)
O36 W18 O39 173.5(5)
O62 W18 O39 82.4(4)
O37 W18 O39 73.2(4)
O35 W18 O39 84.1(4)
O32 W18 O39 81.6(4)
C13 P1 C1 107.3(8)
C13 P1 C7 106.9(9)
C1 P1 C7 102.8(10)
C13 P1 Au1 110.0(6)
C1 P1 Au1 115.3(7)
C7 P1 Au1 113.9(7)
C33 P2 C27 106.1(9)
C33 P2 C21 106.2(8)
C27 P2 C21 103.1(9)
C33 P2 Au2 111.8(6)
C27 P2 Au2 112.6(6)
C21 P2 Au2 116.2(6)
C58 P3 C52 110.1(9)
C58 P3 C41 107.5(9)
C52 P3 C41 102.2(8)
C58 P3 Au3 110.5(7)
C52 P3 Au3 113.6(6)
C41 P3 Au3 112.5(6)
C73 P4 C67 108.7(9)
C73 P4 C61 105.0(11)
C67 P4 C61 105.9(9)
C73 P4 Au4 106.7(7)
C67 P4 Au4 112.6(7)
C61 P4 Au4 117.4(7)
C81 P5 C87 107.2(11)
C81 P5 C93 108.1(9)
C87 P5 C93 102.9(9)
C81 P5 Au5 113.4(7)
C87 P5 Au5 112.6(8)
C93 P5 Au5 111.9(8)
O28 P6 O27 112.4(6)
O28 P6 O16 110.8(6)
O27 P6 O16 112.1(7)
O28 P6 O10 106.3(6)
O27 P6 O10 107.4(6)
O16 P6 O10 107.4(6)
O46 P7 O45 111.4(6)
O46 P7 O39 112.3(7)
O45 P7 O39 112.1(6)
O46 P7 O50 106.9(6)
O45 P7 O50 106.4(6)
O39 P7 O50 107.4(6)
C2 C1 C6 116.9(18)
C2 C1 P1 121.6(15)
C6 C1 P1 120.9(14)
C1 C2 C3 124.3(19)
C4 C3 C2 118.2(18)
C3 C4 C5 120.4(19)
C6 C5 C4 118(2)
C1 C6 C5 121.8(18)
C12 C7 C8 120(2)
C12 C7 P1 122.6(17)
C8 C7 P1 117.4(17)
C9 C8 C7 117(2)
C8 C9 C10 122(2)
C11 C10 C9 117(2)
C12 C11 C10 122(3)
C11 C12 C7 122(2)
C18 C13 C14 118.4(17)
C18 C13 P1 119.5(14)
C14 C13 P1 122.0(15)
C15 C14 C13 122.3(19)
C14 C15 C16 118.7(19)
C17 C16 C15 119.7(18)
C16 C17 C18 120(2)
C13 C18 C17 120.5(18)
N1 C19 C20 180(2)
C22 C21 C26 120.8(19)
C22 C21 P2 118.9(15)
C26 C21 P2 120.3(15)
C23 C22 C21 121(2)
C22 C23 C24 120(2)
C25 C24 C23 119(2)
C24 C25 C26 122(2)
C21 C26 C25 117.6(19)
C32 C27 C28 117.9(19)
C32 C27 P2 123.9(16)
C28 C27 P2 118.1(14)
C29 C28 C27 122.4(19)
C30 C29 C28 118(2)
C29 C30 C31 122(2)
C32 C31 C30 119.5(19)
C27 C32 C31 121(2)
C38 C33 C34 118.2(17)
C38 C33 P2 119.6(16)
C34 C33 P2 122.2(14)
C33 C34 C35 121.5(18)
C36 C35 C34 118(2)
C35 C36 C37 121(2)
C38 C37 C36 120(2)
C37 C38 C33 122(2)
N2 C39 C40 179(2)
C42 C41 C46 118.6(18)
C42 C41 P3 123.2(14)
C46 C41 P3 118.2(14)
C41 C42 C43 121.6(18)
C44 C43 C42 118.5(19)
C43 C44 C45 121(2)
C44 C45 C46 120.5(18)
C45 C46 C41 119.6(17)
C48 C47 C52 118.4(17)
C47 C48 C49 120.1(17)
C50 C49 C48 119.4(18)
C49 C50 C51 120.8(18)
C52 C51 C50 121.5(17)
C51 C52 C47 119.7(16)
C51 C52 P3 117.8(13)
C47 C52 P3 122.4(14)
C54 C53 C58 123(2)
C53 C54 C55 123(2)
C54 C55 C56 117(2)
C57 C56 C55 118(2)
C56 C57 C58 123(2)
C53 C58 C57 115.1(19)
C53 C58 P3 126.7(18)
C57 C58 P3 118.1(14)
N3 C59 C60 177(2)
C66 C61 C62 122(2)
C66 C61 P4 120.3(16)
C62 C61 P4 117.0(17)
C61 C62 C63 119(2)
C62 C63 C64 119(2)
C65 C64 C63 121(2)
C64 C65 C66 120(2)
C61 C66 C65 118.2(19)
C72 C67 C68 121.8(19)
C72 C67 P4 120.5(16)
C68 C67 P4 117.7(14)
C67 C68 C69 118.7(19)
C70 C69 C68 120(2)
C69 C70 C71 120(2)
C72 C71 C70 123(2)
C71 C72 C67 117(2)
C78 C73 C74 115.8(19)
C78 C73 P4 124.6(16)
C74 C73 P4 119.5(16)
C75 C74 C73 123(2)
C74 C75 C76 119(2)
C75 C76 C77 120(2)
C76 C77 C78 119(2)
C73 C78 C77 122(2)
N4 C79 C80 177(2)
C86 C81 C82 121(2)
C86 C81 P5 119.1(17)
C82 C81 P5 120.3(18)
C81 C82 C83 118(2)
C84 C83 C82 122(2)
C83 C84 C85 121(3)
C84 C85 C86 119(2)
C81 C86 C85 119(2)
C88 C87 C92 122(2)
C88 C87 P5 120.4(19)
C92 C87 P5 117.0(18)
C87 C88 C89 116(3)
C90 C89 C88 122(3)
C91 C90 C89 120(3)
C90 C91 C92 122(3)
C87 C92 C91 118(2)
C98 C93 C94 120.5(19)
C98 C93 P5 119.1(16)
C94 C93 P5 120.1(16)
C93 C94 C95 120(2)
C96 C95 C94 119(2)
C95 C96 C97 119(2)
C98 C97 C96 122(2)
C93 C98 C97 119(2)
N5 C99 C100 176(2)
C19 N1 Au1 170.3(14)
C39 N2 Au2 174.0(17)
C59 N3 Au3 170.0(16)
C79 N4 Au4 149(2)
C99 N5 Au5 177.8(15)
W3 O3 W2 123.8(6)
W1 O4 W2 122.3(5)
W1 O5 W3 123.2(6)
W3 O7 W7 147.6(6)
W3 O8 W6 151.6(7)
W1 O9 W8 148.3(7)
P6 O10 W2 123.9(6)
P6 O10 W3 124.9(6)
W2 O10 W3 91.0(4)
P6 O10 W1 123.7(6)
W2 O10 W1 90.4(3)
W3 O10 W1 93.2(4)
W1 O11 W9 152.8(7)
W2 O12 W5 149.2(6)
W2 O13 W4 151.6(6)
W7 O15 W8 122.7(6)
P6 O16 W7 128.6(7)
P6 O16 W8 128.6(7)
W7 O16 W8 90.6(4)
W8 O17 W9 154.8(6)
W9 O19 W4 121.9(6)
W4 O22 W5 154.0(7)
W5 O23 W6 122.8(6)
W7 O25 W6 153.7(6)
P6 O27 W4 128.9(6)
P6 O27 W9 128.4(6)
W4 O27 W9 90.6(4)
P6 O28 W6 130.3(6)
P6 O28 W5 127.8(6)
W6 O28 W5 90.0(4)
W4 O29 W16 162.5(6)
W17 O30 W9 164.3(6)
W6 O31 W11 163.4(6)
W8 O32 W18 164.2(7)
W7 O33 W10 163.5(7)
W17 O35 W18 151.9(6)
W18 O37 W10 123.1(5)
P7 O39 W10 128.4(6)
P7 O39 W18 127.9(7)
W10 O39 W18 90.7(4)
W17 O40 W16 122.5(6)
W13 O42 W16 149.9(6)
W15 O43 W16 150.6(5)
W14 O44 W17 151.0(6)
P7 O45 W16 128.6(6)
P7 O45 W17 128.3(6)
W16 O45 W17 90.1(4)
P7 O46 W11 127.6(6)
P7 O46 W15 129.3(7)
W11 O46 W15 89.7(4)
W11 O47 W10 151.0(7)
W12 O48 W10 152.3(6)
P7 O50 W13 125.9(6)
P7 O50 W12 124.6(6)
W13 O50 W12 90.5(3)
P7 O50 W14 124.7(5)
W13 O50 W14 90.4(4)
W12 O50 W14 90.0(3)
W11 O52 W12 148.9(6)
W15 O54 W11 123.6(6)
W14 O56 W13 122.6(6)
W13 O58 W12 123.3(6)
W12 O59 W14 125.0(5)
W13 O60 W15 151.2(6)
W15 O61 W5 164.5(7)
W18 O62 W14 151.1(6)
N6 C101 C102 178(3)
N7 C104 C103 179(3)
N8 C106 C105 177(3)
N9 C108 C107 176(5)

loop_
_geom_bond_atom_site_label_1
_geom_bond_atom_site_label_2
_geom_bond_distance
Au1 N1 2.013(16)
Au1 P1 2.220(5)
Au2 N2 2.081(16)
Au2 P2 2.226(5)
Au3 N3 2.045(15)
Au3 P3 2.234(5)
Au4 N4 2.071(18)
Au4 P4 2.230(5)
Au5 N5 2.048(18)
Au5 P5 2.236(6)
W1 O1 1.716(11)
W1 O11 1.868(13)
W1 O9 1.914(11)
W1 O4 1.919(12)
W1 O5 1.954(12)
W1 O10 2.381(10)
W2 O2 1.716(11)
W2 O13 1.847(12)
W2 O12 1.894(11)
W2 O4 1.932(11)
W2 O3 1.944(13)
W2 O10 2.371(10)
W3 O6 1.681(14)
W3 O8 1.867(11)
W3 O3 1.893(12)
W3 O7 1.958(11)
W3 O5 1.973(11)
W3 O10 2.374(12)
W4 O20 1.687(11)
W4 O29 1.849(10)
W4 O22 1.887(11)
W4 O19 1.924(11)
W4 O13 1.984(11)
W4 O27 2.356(11)
W5 O21 1.727(10)
W5 O61 1.905(10)
W5 O23 1.907(11)
W5 O22 1.909(11)
W5 O12 1.945(11)
W5 O28 2.381(10)
W6 O24 1.687(12)
W6 O31 1.869(10)
W6 O23 1.912(11)
W6 O25 1.913(10)
W6 O8 1.982(11)
W6 O28 2.361(11)
W7 O26 1.687(13)
W7 O25 1.891(11)
W7 O33 1.894(10)
W7 O15 1.912(12)
W7 O7 1.974(11)
W7 O16 2.361(12)
W8 O14 1.719(11)
W8 O32 1.837(10)
W8 O17 1.877(12)
W8 O15 1.912(13)
W8 O9 2.033(11)
W8 O16 2.362(11)
W9 O18 1.705(11)
W9 O30 1.893(10)
W9 O19 1.914(11)
W9 O17 1.919(12)
W9 O11 1.956(12)
W9 O27 2.366(11)
W10 O38 1.712(12)
W10 O47 1.897(11)
W10 O33 1.901(10)
W10 O37 1.924(11)
W10 O48 1.935(10)
W10 O39 2.360(11)
W11 O49 1.691(11)
W11 O52 1.895(10)
W11 O47 1.895(11)
W11 O54 1.903(11)
W11 O31 1.942(9)
W11 O46 2.376(12)
W12 O53 1.708(11)
W12 O59 1.891(11)
W12 O48 1.899(10)
W12 O58 1.936(11)
W12 O52 1.944(10)
W12 O50 2.387(10)
W13 O57 1.705(11)
W13 O60 1.895(11)
W13 O58 1.900(11)
W13 O42 1.911(11)
W13 O56 1.936(11)
W13 O50 2.366(10)
W14 O55 1.718(11)
W14 O44 1.891(11)
W14 O56 1.917(11)
W14 O59 1.922(10)
W14 O62 1.931(10)
W14 O50 2.398(11)
W15 O51 1.722(10)
W15 O61 1.892(10)
W15 O43 1.895(10)
W15 O54 1.900(11)
W15 O60 1.954(11)
W15 O46 2.377(10)
W16 O41 1.697(12)
W16 O43 1.915(11)
W16 O40 1.920(11)
W16 O42 1.923(10)
W16 O29 1.961(9)
W16 O45 2.356(11)
W17 O34 1.703(11)
W17 O35 1.882(11)
W17 O30 1.888(10)
W17 O40 1.911(10)
W17 O44 1.946(10)
W17 O45 2.390(10)
W18 O36 1.703(11)
W18 O62 1.891(10)
W18 O37 1.899(12)
W18 O35 1.906(11)
W18 O32 1.956(11)
W18 O39 2.367(11)
P1 C13 1.818(18)
P1 C1 1.826(19)
P1 C7 1.83(2)
P2 C33 1.805(18)
P2 C27 1.81(2)
P2 C21 1.82(2)
P3 C58 1.788(19)
P3 C52 1.815(17)
P3 C41 1.819(19)
P4 C73 1.79(2)
P4 C67 1.82(2)
P4 C61 1.83(2)
P5 C81 1.82(2)
P5 C87 1.82(2)
P5 C93 1.833(19)
P6 O28 1.522(11)
P6 O27 1.536(12)
P6 O16 1.542(12)
P6 O10 1.592(11)
P7 O46 1.505(12)
P7 O45 1.516(11)
P7 O39 1.528(11)
P7 O50 1.576(10)
C1 C2 1.34(2)
C1 C6 1.37(3)
C2 C3 1.36(3)
C3 C4 1.36(3)
C4 C5 1.39(3)
C5 C6 1.38(3)
C7 C12 1.35(3)
C7 C8 1.41(3)
C8 C9 1.39(3)
C9 C10 1.40(3)
C10 C11 1.37(3)
C11 C12 1.35(3)
C13 C18 1.37(2)
C13 C14 1.39(2)
C14 C15 1.38(2)
C15 C16 1.39(3)
C16 C17 1.38(3)
C17 C18 1.40(2)
C19 N1 1.15(2)
C19 C20 1.44(3)
C21 C22 1.38(3)
C21 C26 1.40(3)
C22 C23 1.37(3)
C23 C24 1.40(3)
C24 C25 1.39(3)
C25 C26 1.40(3)
C27 C32 1.37(2)
C27 C28 1.41(3)
C28 C29 1.38(3)
C29 C30 1.37(3)
C30 C31 1.40(3)
C31 C32 1.38(3)
C33 C38 1.36(2)
C33 C34 1.39(3)
C34 C35 1.42(3)
C35 C36 1.36(3)
C36 C37 1.39(3)
C37 C38 1.36(3)
C39 N2 1.13(2)
C39 C40 1.40(2)
C41 C42 1.36(2)
C41 C46 1.41(2)
C42 C43 1.42(3)
C43 C44 1.35(3)
C44 C45 1.38(3)
C45 C46 1.38(3)
C47 C48 1.38(3)
C47 C52 1.42(2)
C48 C49 1.40(3)
C49 C50 1.36(3)
C50 C51 1.37(3)
C51 C52 1.35(2)
C53 C54 1.33(3)
C53 C58 1.37(3)
C54 C55 1.34(3)
C55 C56 1.41(3)
C56 C57 1.39(3)
C57 C58 1.39(3)
C59 N3 1.12(2)
C59 C60 1.47(3)
C61 C66 1.35(3)
C61 C62 1.38(3)
C62 C63 1.39(3)
C63 C64 1.41(3)
C64 C65 1.34(3)
C65 C66 1.42(3)
C67 C72 1.39(3)
C67 C68 1.39(3)
C68 C69 1.41(3)
C69 C70 1.33(3)
C70 C71 1.40(3)
C71 C72 1.34(3)
C73 C78 1.34(3)
C73 C74 1.41(3)
C74 C75 1.35(3)
C75 C76 1.36(3)
C76 C77 1.37(3)
C77 C78 1.39(3)
C79 N4 1.12(3)
C79 C80 1.42(3)
C81 C86 1.39(3)
C81 C82 1.40(3)
C82 C83 1.42(3)
C83 C84 1.32(3)
C84 C85 1.41(3)
C85 C86 1.41(3)
C87 C88 1.38(3)
C87 C92 1.39(3)
C88 C89 1.43(3)
C89 C90 1.39(4)
C90 C91 1.32(4)
C91 C92 1.41(3)
C93 C98 1.35(3)
C93 C94 1.37(3)
C94 C95 1.40(3)
C95 C96 1.36(3)
C96 C97 1.39(3)
C97 C98 1.36(3)
C99 N5 1.15(2)
C99 C100 1.44(3)
C101 N6 1.10(3)
C101 C102 1.37(3)
C103 C104 1.43(3)
C104 N7 1.19(3)
C105 C106 1.44(3)
C106 N8 1.10(3)
C107 C108 1.44(4)
C108 N9 1.11(4)

loop_
_geom_hbond_atom_site_label_D
_geom_hbond_atom_site_label_H
_geom_hbond_atom_site_label_A
_geom_hbond_distance_DH
_geom_hbond_distance_HA
_geom_hbond_distance_DA
_geom_hbond_angle_DHA
_geom_hbond_site_symmetry_A
C18 H18 O38 0.93 2.62 3.53(2) 167.0 1_465
C20 H20A O36 0.96 2.58 3.45(2) 149.7 1_465
C20 H20A O37 0.96 2.38 3.14(2) 135.7 1_465
C20 H20B O48 0.96 2.53 3.23(2) 130.0 2_666
C40 H40A O34 0.96 2.43 3.21(2) 137.8 .
C40 H40A O41 0.96 2.60 3.24(2) 124.5 2_666
C40 H40C O55 0.96 2.60 3.48(2) 154.1 .
C51 H51 O49 0.93 2.45 3.19(2) 136.2 2_766
C57 H57 O53 0.93 2.50 3.40(2) 162.4 2_766
C60 H60A O57 0.96 2.49 3.31(2) 143.8 2_766
C60 H60C O49 0.96 2.40 3.12(2) 131.1 .
C60 H60C O51 0.96 2.65 3.40(2) 135.4 2_766
C80 H80B O18 0.96 2.55 3.10(3) 116.5 1_556
C86 H86 N6 0.93 2.53 3.44(3) 167.6 2_665
C98 H98 O24 0.93 2.45 3.29(2) 151.0 1_455
C100 H10A O21 0.96 2.56 3.25(2) 128.3 1_455
C100 H10B O2 0.96 2.50 3.40(2) 156.5 1_455
C100 H10B O12 0.96 2.55 3.12(2) 118.6 1_455
C100 H10C O2 0.96 2.46 3.19(2) 132.3 2_665
C18 H18 O38 0.93 2.62 3.53(2) 167.0 1_465
C20 H20A O36 0.96 2.58 3.45(2) 149.7 1_465
C20 H20A O37 0.96 2.38 3.14(2) 135.7 1_465
C20 H20B O48 0.96 2.53 3.23(2) 130.0 2_666
C40 H40A O34 0.96 2.43 3.21(2) 137.8 .
C40 H40A O41 0.96 2.60 3.24(2) 124.5 2_666
C40 H40C O55 0.96 2.60 3.48(2) 154.1 .
C51 H51 O49 0.93 2.45 3.19(2) 136.2 2_766
C57 H57 O53 0.93 2.50 3.40(2) 162.4 2_766
C60 H60A O57 0.96 2.49 3.31(2) 143.8 2_766
C60 H60C O49 0.96 2.40 3.12(2) 131.1 .
C60 H60C O51 0.96 2.65 3.40(2) 135.4 2_766
C80 H80B O18 0.96 2.55 3.10(3) 116.5 1_556
C86 H86 N6 0.93 2.53 3.44(3) 167.6 2_665
C98 H98 O24 0.93 2.45 3.29(2) 151.0 1_455
C100 H10A O21 0.96 2.56 3.25(2) 128.3 1_455
C100 H10B O2 0.96 2.50 3.40(2) 156.5 1_455
C100 H10B O12 0.96 2.55 3.12(2) 118.6 1_455
C100 H10C O2 0.96 2.46 3.19(2) 132.3 2_665

loop_
_geom_torsion_atom_site_label_1
_geom_torsion_atom_site_label_2
_geom_torsion_atom_site_label_3
_geom_torsion_atom_site_label_4
_geom_torsion
C13 P1 C1 C2 170.0(18)
C7 P1 C1 C2 -77(2)
Au1 P1 C1 C2 47(2)
C13 P1 C1 C6 -19(2)
C7 P1 C1 C6 93.2(19)
Au1 P1 C1 C6 -142.3(16)
C6 C1 C2 C3 -2(3)
P1 C1 C2 C3 169.2(18)
C1 C2 C3 C4 1(3)
C2 C3 C4 C5 2(3)
C3 C4 C5 C6 -4(3)
C2 C1 C6 C5 0(3)
P1 C1 C6 C5 -171.2(17)
C4 C5 C6 C1 3(3)
C13 P1 C7 C12 87(2)
C1 P1 C7 C12 -26(2)
Au1 P1 C7 C12 -151.7(17)
C13 P1 C7 C8 -94.0(17)
C1 P1 C7 C8 153.2(16)
Au1 P1 C7 C8 27.7(18)
C12 C7 C8 C9 -3(3)
P1 C7 C8 C9 177.5(16)
C7 C8 C9 C10 1(3)
C8 C9 C10 C11 0(4)
C9 C10 C11 C12 1(4)
C10 C11 C12 C7 -3(4)
C8 C7 C12 C11 4(4)
P1 C7 C12 C11 -176.8(18)
C1 P1 C13 C18 -106.3(15)
C7 P1 C13 C18 144.1(15)
Au1 P1 C13 C18 20.0(15)
C1 P1 C13 C14 70.4(17)
C7 P1 C13 C14 -39.3(17)
Au1 P1 C13 C14 -163.4(13)
C18 C13 C14 C15 -1(3)
P1 C13 C14 C15 -177.6(14)
C13 C14 C15 C16 2(3)
C14 C15 C16 C17 -1(3)
C15 C16 C17 C18 -1(3)
C14 C13 C18 C17 -1(3)
P1 C13 C18 C17 176.2(13)
C16 C17 C18 C13 1(3)
C33 P2 C21 C22 100.7(16)
C27 P2 C21 C22 -148.0(15)
Au2 P2 C21 C22 -24.4(17)
C33 P2 C21 C26 -81.7(17)
C27 P2 C21 C26 29.6(17)
Au2 P2 C21 C26 153.2(13)
C26 C21 C22 C23 2(3)
P2 C21 C22 C23 180.0(15)
C21 C22 C23 C24 0(3)
C22 C23 C24 C25 -2(3)
C23 C24 C25 C26 3(3)
C22 C21 C26 C25 -2(3)
P2 C21 C26 C25 -179.6(14)
C24 C25 C26 C21 0(3)
C33 P2 C27 C32 28.2(19)
C21 P2 C27 C32 -83.2(18)
Au2 P2 C27 C32 150.8(15)
C33 P2 C27 C28 -155.4(15)
C21 P2 C27 C28 93.2(16)
Au2 P2 C27 C28 -32.8(17)
C32 C27 C28 C29 2(3)
P2 C27 C28 C29 -174.6(15)
C27 C28 C29 C30 1(3)
C28 C29 C30 C31 -2(3)
C29 C30 C31 C32 0(3)
C28 C27 C32 C31 -4(3)
P2 C27 C32 C31 172.6(16)
C30 C31 C32 C27 3(3)
C27 P2 C33 C38 80.8(18)
C21 P2 C33 C38 -170.0(17)
Au2 P2 C33 C38 -42.3(19)
C27 P2 C33 C34 -100.3(19)
C21 P2 C33 C34 9(2)
Au2 P2 C33 C34 136.6(16)
C38 C33 C34 C35 1(3)
P2 C33 C34 C35 -177.6(16)
C33 C34 C35 C36 -1(3)
C34 C35 C36 C37 -1(3)
C35 C36 C37 C38 2(4)
C36 C37 C38 C33 -1(4)
C34 C33 C38 C37 0(3)
P2 C33 C38 C37 178.8(17)
C58 P3 C41 C42 -60.9(18)
C52 P3 C41 C42 55.0(17)
Au3 P3 C41 C42 177.2(14)
C58 P3 C41 C46 122.4(14)
C52 P3 C41 C46 -121.6(14)
Au3 P3 C41 C46 0.5(15)
C46 C41 C42 C43 3(3)
P3 C41 C42 C43 -174.1(15)
C41 C42 C43 C44 -4(3)
C42 C43 C44 C45 1(3)
C43 C44 C45 C46 2(3)
C44 C45 C46 C41 -3(3)
C42 C41 C46 C45 1(3)
P3 C41 C46 C45 177.7(14)
C52 C47 C48 C49 -2(3)
C47 C48 C49 C50 3(3)
C48 C49 C50 C51 -2(3)
C49 C50 C51 C52 0(3)
C50 C51 C52 C47 1(3)
C50 C51 C52 P3 -177.5(15)
C48 C47 C52 C51 0(3)
C48 C47 C52 P3 178.4(14)
C58 P3 C52 C51 -161.6(15)
C41 P3 C52 C51 84.4(16)
Au3 P3 C52 C51 -37.0(16)
C58 P3 C52 C47 20.5(19)
C41 P3 C52 C47 -93.6(16)
Au3 P3 C52 C47 145.0(14)
C58 C53 C54 C55 -5(4)
C53 C54 C55 C56 5(4)
C54 C55 C56 C57 -4(4)
C55 C56 C57 C58 3(4)
C54 C53 C58 C57 3(3)
C54 C53 C58 P3 -173.3(19)
C56 C57 C58 C53 -2(3)
C56 C57 C58 P3 174.5(19)
C52 P3 C58 C53 -117(2)
C41 P3 C58 C53 -6(2)
Au3 P3 C58 C53 116.9(19)
C52 P3 C58 C57 67(2)
C41 P3 C58 C57 177.2(17)
Au3 P3 C58 C57 -59.6(19)
C73 P4 C61 C66 81(2)
C67 P4 C61 C66 -34(2)
Au4 P4 C61 C66 -160.8(17)
C73 P4 C61 C62 -107(2)
C67 P4 C61 C62 138.4(19)
Au4 P4 C61 C62 12(2)
C66 C61 C62 C63 -8(4)
P4 C61 C62 C63 -179.9(19)
C61 C62 C63 C64 -1(4)
C62 C63 C64 C65 6(4)
C63 C64 C65 C66 -2(4)
C62 C61 C66 C65 11(4)
P4 C61 C66 C65 -176.9(18)
C64 C65 C66 C61 -6(4)
C73 P4 C67 C72 -8(2)
C61 P4 C67 C72 104.2(19)
Au4 P4 C67 C72 -126.1(17)
C73 P4 C67 C68 172.9(16)
C61 P4 C67 C68 -74.7(18)
Au4 P4 C67 C68 54.9(17)
C72 C67 C68 C69 -2(3)
P4 C67 C68 C69 176.6(17)
C67 C68 C69 C70 3(3)
C68 C69 C70 C71 -2(4)
C69 C70 C71 C72 0(4)
C70 C71 C72 C67 1(4)
C68 C67 C72 C71 1(3)
P4 C67 C72 C71 -178.3(19)
C67 P4 C73 C78 82(2)
C61 P4 C73 C78 -31(2)
Au4 P4 C73 C78 -156.7(18)
C67 P4 C73 C74 -94.2(19)
C61 P4 C73 C74 152.9(18)
Au4 P4 C73 C74 27.5(19)
C78 C73 C74 C75 3(4)
P4 C73 C74 C75 179(2)
C73 C74 C75 C76 3(4)
C74 C75 C76 C77 -7(4)
C75 C76 C77 C78 6(4)
C74 C73 C78 C77 -4(3)
P4 C73 C78 C77 -179.8(19)
C76 C77 C78 C73 0(4)
C87 P5 C81 C86 71(2)
C93 P5 C81 C86 -178.8(17)
Au5 P5 C81 C86 -54.2(19)
C87 P5 C81 C82 -106.8(18)
C93 P5 C81 C82 4(2)
Au5 P5 C81 C82 128.3(16)
C86 C81 C82 C83 -1(3)
P5 C81 C82 C83 176.9(16)
C81 C82 C83 C84 2(3)
C82 C83 C84 C85 -2(4)
C83 C84 C85 C86 1(4)
C82 C81 C86 C85 0(3)
P5 C81 C86 C85 -177.5(17)
C84 C85 C86 C81 0(3)
C81 P5 C87 C88 12(2)
C93 P5 C87 C88 -102.1(19)
Au5 P5 C87 C88 137.2(17)
C81 P5 C87 C92 -175.1(17)
C93 P5 C87 C92 71.0(19)
Au5 P5 C87 C92 -49.7(18)
C92 C87 C88 C89 -3(3)
P5 C87 C88 C89 169.7(16)
C87 C88 C89 C90 1(3)
C88 C89 C90 C91 1(4)
C89 C90 C91 C92 -1(4)
C88 C87 C92 C91 3(3)
P5 C87 C92 C91 -170.2(16)
C90 C91 C92 C87 -1(3)
C81 P5 C93 C98 94.4(18)
C87 P5 C93 C98 -152.3(17)
Au5 P5 C93 C98 -31.2(18)
C81 P5 C93 C94 -79.5(19)
C87 P5 C93 C94 34(2)
Au5 P5 C93 C94 155.0(16)
C98 C93 C94 C95 4(3)
P5 C93 C94 C95 177.3(18)
C93 C94 C95 C96 -2(4)
C94 C95 C96 C97 -1(4)
C95 C96 C97 C98 3(4)
C94 C93 C98 C97 -2(3)
P5 C93 C98 C97 -175.8(16)
C96 C97 C98 C93 -1(3)
O6 W3 O3 W2 173.9(7)
O8 W3 O3 W2 -82.5(7)
O7 W3 O3 W2 8.9(15)
O5 W3 O3 W2 73.9(7)
O10 W3 O3 W2 2.1(6)
O6 W3 O8 W6 -134.7(14)
O3 W3 O8 W6 123.4(14)
O7 W3 O8 W6 -32.5(14)
O5 W3 O8 W6 32(2)
O10 W3 O8 W6 50.8(14)
O28 P6 O10 W2 -62.7(9)
O27 P6 O10 W2 57.8(9)
O16 P6 O10 W2 178.5(7)
O28 P6 O10 W3 56.8(8)
O27 P6 O10 W3 177.4(6)
O16 P6 O10 W3 -61.9(9)
O28 P6 O10 W1 179.9(6)
O27 P6 O10 W1 -59.6(8)
O16 P6 O10 W1 61.2(9)
O1 W1 O11 W9 132.3(14)
O9 W1 O11 W9 31.1(14)
O4 W1 O11 W9 -127.2(14)
O5 W1 O11 W9 -42(2)
O10 W1 O11 W9 -53.8(14)
O2 W2 O12 W5 127.4(13)
O13 W2 O12 W5 23.9(13)
O4 W2 O12 W5 -64(2)
O3 W2 O12 W5 -133.9(13)
O10 W2 O12 W5 -61.5(13)
O2 W2 O13 W4 -127.9(13)
O12 W2 O13 W4 -26.4(13)
O4 W2 O13 W4 130.8(13)
O3 W2 O13 W4 50(2)
O10 W2 O13 W4 57.3(13)
O28 P6 O16 W7 -52.5(9)
O27 P6 O16 W7 -179.0(6)
O10 P6 O16 W7 63.3(9)
O28 P6 O16 W8 176.7(7)
O27 P6 O16 W8 50.2(10)
O10 P6 O16 W8 -67.5(9)
O14 W8 O17 W9 -129.8(14)
O32 W8 O17 W9 130.4(14)
O15 W8 O17 W9 30(2)
O9 W8 O17 W9 -34.7(14)
O16 W8 O17 W9 46.3(14)
O20 W4 O22 W5 -128.6(13)
O29 W4 O22 W5 130.8(14)
O19 W4 O22 W5 34(2)
O13 W4 O22 W5 -33.4(13)
O27 W4 O22 W5 47.4(13)
O26 W7 O25 W6 138.1(15)
O33 W7 O25 W6 -123.0(15)
O15 W7 O25 W6 -32(2)
O7 W7 O25 W6 41.3(15)
O16 W7 O25 W6 -40.8(15)
O28 P6 O27 W4 51.0(9)
O16 P6 O27 W4 176.6(6)
O10 P6 O27 W4 -65.6(8)
O28 P6 O27 W9 -178.2(6)
O16 P6 O27 W9 -52.5(9)
O10 P6 O27 W9 65.2(9)
O27 P6 O28 W6 176.6(6)
O16 P6 O28 W6 50.3(9)
O10 P6 O28 W6 -66.2(9)
O27 P6 O28 W5 -52.3(9)
O16 P6 O28 W5 -178.6(7)
O10 P6 O28 W5 64.9(9)
O20 W4 O29 W16 -102(2)
O22 W4 O29 W16 2(2)
O19 W4 O29 W16 159(2)
O13 W4 O29 W16 73(3)
O27 W4 O29 W16 86(2)
O34 W17 O30 W9 -98(3)
O35 W17 O30 W9 4(3)
O40 W17 O30 W9 162(3)
O44 W17 O30 W9 75(3)
O45 W17 O30 W9 89(3)
O18 W9 O30 W17 99(3)
O19 W9 O30 W17 -162(3)
O17 W9 O30 W17 -4(3)
O11 W9 O30 W17 -68(3)
O27 W9 O30 W17 -89(3)
O24 W6 O31 W11 -102(2)
O23 W6 O31 W11 159(2)
O25 W6 O31 W11 0(2)
O8 W6 O31 W11 72(3)
O28 W6 O31 W11 86(2)
O14 W8 O32 W18 -102(2)
O17 W8 O32 W18 0(2)
O15 W8 O32 W18 158(2)
O9 W8 O32 W18 71(3)
O16 W8 O32 W18 85(2)
O26 W7 O33 W10 103(2)
O25 W7 O33 W10 0(2)
O15 W7 O33 W10 -158(2)
O7 W7 O33 W10 -70(3)
O16 W7 O33 W10 -85(2)
O34 W17 O35 W18 -125.0(14)
O30 W17 O35 W18 135.6(14)
O40 W17 O35 W18 46(2)
O44 W17 O35 W18 -28.9(14)
O45 W17 O35 W18 52.6(14)
O36 W18 O37 W10 177.2(7)
O62 W18 O37 W10 -83.6(7)
O35 W18 O37 W10 2.3(17)
O32 W18 O37 W10 79.4(7)
O39 W18 O37 W10 -2.2(6)
O46 P7 O39 W10 50.9(9)
O45 P7 O39 W10 177.1(7)
O50 P7 O39 W10 -66.4(9)
O46 P7 O39 W18 -179.6(6)
O45 P7 O39 W18 -53.4(9)
O50 P7 O39 W18 63.2(9)
O51 W15 O43 W16 -126.4(12)
O61 W15 O43 W16 135.1(13)
O54 W15 O43 W16 46(2)
O60 W15 O43 W16 -30.2(12)
O46 W15 O43 W16 51.3(12)
O55 W14 O44 W17 -129.5(12)
O56 W14 O44 W17 128.5(12)
O59 W14 O44 W17 41.8(19)
O62 W14 O44 W17 -28.3(12)
O50 W14 O44 W17 55.4(12)
O46 P7 O45 W16 -53.5(9)
O39 P7 O45 W16 179.8(7)
O50 P7 O45 W16 62.7(8)
O46 P7 O45 W17 177.3(6)
O39 P7 O45 W17 50.6(9)
O50 P7 O45 W17 -66.5(8)
O45 P7 O46 W11 179.6(6)
O39 P7 O46 W11 -53.8(9)
O50 P7 O46 W11 63.7(9)
O45 P7 O46 W15 51.3(9)
O39 P7 O46 W15 177.9(6)
O50 P7 O46 W15 -64.6(8)
O49 W11 O47 W10 127.2(12)
O52 W11 O47 W10 28.5(12)
O54 W11 O47 W10 -62.7(18)
O31 W11 O47 W10 -137.1(12)
O46 W11 O47 W10 -55.3(12)
O38 W10 O47 W11 -122.6(12)
O33 W10 O47 W11 137.4(12)
O37 W10 O47 W11 48(2)
O48 W10 O47 W11 -27.7(12)
O39 W10 O47 W11 53.9(12)
O53 W12 O48 W10 -133.4(14)
O59 W12 O48 W10 125.6(14)
O58 W12 O48 W10 40(2)
O52 W12 O48 W10 -31.3(14)
O50 W12 O48 W10 52.9(14)
O46 P7 O50 W13 58.0(8)
O45 P7 O50 W13 -61.1(8)
O39 P7 O50 W13 178.8(7)
O46 P7 O50 W12 -62.8(8)
O45 P7 O50 W12 178.1(6)
O39 P7 O50 W12 57.9(8)
O46 P7 O50 W14 178.7(6)
O45 P7 O50 W14 59.6(8)
O39 P7 O50 W14 -60.5(8)
O49 W11 O52 W12 -131.1(12)
O47 W11 O52 W12 -29.4(12)
O54 W11 O52 W12 127.5(12)
O31 W11 O52 W12 38(2)
O46 W11 O52 W12 54.6(12)
O51 W15 O54 W11 179.7(6)
O61 W15 O54 W11 -81.3(7)
O43 W15 O54 W11 6.9(16)
O60 W15 O54 W11 82.8(7)
O46 W15 O54 W11 1.8(6)
O53 W12 O59 W14 171.1(7)
O48 W12 O59 W14 -86.7(7)
O58 W12 O59 W14 70.1(7)
O52 W12 O59 W14 -6.4(16)
O50 W12 O59 W14 -2.3(6)
O57 W13 O60 W15 -131.7(13)
O58 W13 O60 W15 127.1(13)
O42 W13 O60 W15 -30.2(13)
O56 W13 O60 W15 40(2)
O50 W13 O60 W15 53.7(13)
O51 W15 O61 W5 -104(2)
O43 W15 O61 W5 -2(2)
O54 W15 O61 W5 155(2)
O60 W15 O61 W5 66(3)
O46 W15 O61 W5 82(2)
O36 W18 O62 W14 -128.8(13)
O37 W18 O62 W14 130.5(13)
O35 W18 O62 W14 -26.8(13)
O32 W18 O62 W14 38(3)
O39 W18 O62 W14 57.7(12)
